data_7713039
loop_
_publ_author_name
'Zhou, Yan-Fang'
'Yan, Dan-Ni'
'Hu, Shao-Jun'
'Zhou, Lipeng'
'Cai, Li-Xuan'
'Sun, Qing-Fu'

_publ_section_title
;
 A Pd4L2 Cage Containing Br\/onsted-Base Active Sites for One-Pot
 Photooxidation/Knoevenagel Condensation Reaction
;
_journal_name_full 'Dalton Transactions'
_journal_paper_doi 10.1039/D3DT00815K
_journal_year 2023
_chemical_formula_moiety '2(C112 H128 N32 Pd4), 5(F6 Si), 2(N O3) [+ solvent]'
_chemical_formula_sum 'C224 H256 F30 N66 O6 Pd8 Si5'
_chemical_formula_weight 5530.58
_space_group_crystal_system monoclinic
_space_group_IT_number 14
_space_group_name_Hall '-P 2ybc'
_space_group_name_H-M_alt 'P 1 21/c 1'
_atom_sites_solution_hydrogens geom
_audit_creation_method SHELXL-2019/3
_audit_update_record
;
2023-05-08 deposited with the CCDC.	2023-05-15 downloaded from the CCDC.
;
_cell_angle_alpha 90
_cell_angle_beta 114.463(4)
_cell_angle_gamma 90
_cell_formula_units_Z 2
_cell_length_a 19.7341(8)
_cell_length_b 58.059(2)
_cell_length_c 18.5454(7)
_cell_measurement_reflns_used 19204
_cell_measurement_temperature 100(2)
_cell_measurement_theta_max 56.3470
_cell_measurement_theta_min 2.2610
_cell_volume 19340.8(14)
_computing_cell_refinement 'CrysAlisPro 1.171.40.14a (Rigaku OD, 2018)'
_computing_data_collection 'CrysAlisPro 1.171.40.14a (Rigaku OD, 2018)'
_computing_data_reduction 'CrysAlisPro 1.171.40.14a (Rigaku OD, 2018)'
_computing_molecular_graphics 'Bruker SHELXTL'
_computing_publication_material 'Bruker SHELXTL'
_computing_structure_refinement 'SHELXL-2019/3 (Sheldrick, 2019)'
_computing_structure_solution 'SHELXT 2014/5 (Sheldrick, 2014)'
_diffrn_ambient_temperature 100(2)
_diffrn_measured_fraction_theta_full 0.999
_diffrn_measured_fraction_theta_max 0.998
_diffrn_measurement_device_type 'ROD, Synergy Custom system, HyPix'
_diffrn_measurement_method '\w scans'
_diffrn_radiation_type GaK\a
_diffrn_radiation_wavelength 1.3405
_diffrn_reflns_av_R_equivalents 0.1088
_diffrn_reflns_av_unetI/netI 0.0801
_diffrn_reflns_Laue_measured_fraction_full 0.999
_diffrn_reflns_Laue_measured_fraction_max 0.998
_diffrn_reflns_limit_h_max 22
_diffrn_reflns_limit_h_min -24
_diffrn_reflns_limit_k_max 72
_diffrn_reflns_limit_k_min -72
_diffrn_reflns_limit_l_max 23
_diffrn_reflns_limit_l_min -21
_diffrn_reflns_number 129923
_diffrn_reflns_point_group_measured_fraction_full 0.999
_diffrn_reflns_point_group_measured_fraction_max 0.998
_diffrn_reflns_theta_full 53.543
_diffrn_reflns_theta_max 56.910
_diffrn_reflns_theta_min 2.138
_diffrn_source 'micro-focus metaljet'
_exptl_absorpt_coefficient_mu 2.402
_exptl_absorpt_correction_T_max 1.00000
_exptl_absorpt_correction_T_min 0.31802
_exptl_absorpt_correction_type multi-scan
_exptl_absorpt_process_details
;
CrysAlisPro 1.171.40.14a (Rigaku Oxford Diffraction, 2018)
Empirical absorption correction using spherical harmonics,
 implemented in SCALE3 ABSPACK scaling algorithm.
;
_exptl_crystal_colour yellow
_exptl_crystal_density_diffrn 0.950
_exptl_crystal_description block
_exptl_crystal_F_000 5636
_exptl_crystal_size_max 0.01
_exptl_crystal_size_mid 0.01
_exptl_crystal_size_min 0.006
_refine_diff_density_max 2.078
_refine_diff_density_min -2.652
_refine_diff_density_rms 0.157
_refine_ls_extinction_method none
_refine_ls_goodness_of_fit_ref 1.482
_refine_ls_hydrogen_treatment constr
_refine_ls_matrix_type full
_refine_ls_number_parameters 1528
_refine_ls_number_reflns 39474
_refine_ls_number_restraints 124
_refine_ls_restrained_S_all 1.485
_refine_ls_R_factor_all 0.1773
_refine_ls_R_factor_gt 0.1543
_refine_ls_shift/su_max 0.001
_refine_ls_shift/su_mean 0.000
_refine_ls_structure_factor_coef Fsqd
_refine_ls_weighting_details 'w=1/[\s^2^(Fo^2^)+(0.2000P)^2^] where P=(Fo^2^+2Fc^2^)/3'
_refine_ls_weighting_scheme calc
_refine_ls_wR_factor_gt 0.3959
_refine_ls_wR_factor_ref 0.4092
_reflns_Friedel_coverage 0.000
_reflns_number_gt 26022
_reflns_number_total 39474
_reflns_threshold_expression 'I > 2\s(I)'
_cod_data_source_file d3dt00815k2.cif
_cod_data_source_block ydn597_sq_s
_cod_original_sg_symbol_H-M 'P 21/c'
_cod_database_code 7713039
_shelx_shelxl_version_number 2019/3
_shelx_space_group_comment
;
The symmetry employed for this shelxl refinement is uniquely defined
by the following loop, which should always be used as a source of
symmetry information in preference to the above space-group names.
They are only intended as comments.
;
_oxdiff_exptl_absorpt_empirical_full_min 0.310
_oxdiff_exptl_absorpt_empirical_full_max 3.555
_oxdiff_exptl_absorpt_empirical_details
;
Empirical correction (ABSPACK) includes:
- Absorption correction using spherical harmonics
- Frame scaling
;

loop_
_space_group_symop_operation_xyz
'x, y, z'
'-x, y+1/2, -z+1/2'
'-x, -y, -z'
'x, -y-1/2, z-1/2'

loop_
_atom_site_label
_atom_site_type_symbol
_atom_site_fract_x
_atom_site_fract_y
_atom_site_fract_z
_atom_site_U_iso_or_equiv
_atom_site_adp_type
_atom_site_occupancy
_atom_site_site_symmetry_order
_atom_site_calc_flag
_atom_site_refinement_flags_posn
_atom_site_refinement_flags_adp
_atom_site_refinement_flags_occupancy
_atom_site_disorder_assembly
_atom_site_disorder_group
Pd1 Pd 0.52515(4) 0.50810(2) 0.25438(4) 0.0729(2) Uani 1 1 d . . . . .
Pd2 Pd 1.17654(4) 0.43751(2) 0.34016(4) 0.0760(3) Uani 1 1 d . . . . .
Pd3 Pd 0.34443(4) 0.31712(2) 0.50694(4) 0.0788(3) Uani 1 1 d . . . . .
Pd4 Pd 0.97873(6) 0.24622(2) 0.55006(8) 0.1149(4) Uani 1 1 d . . . . .
N1_1 N 0.6318(5) 0.50020(17) 0.3220(5) 0.077(2) Uani 1 1 d . . . . .
C2_1 C 0.6880(7) 0.5003(2) 0.2971(6) 0.085(3) Uani 1 1 d . . . . .
H2_1 H 0.676754 0.504211 0.243638 0.102 Uiso 1 1 calc R U . . .
C3_1 C 0.7589(6) 0.4951(2) 0.3458(5) 0.077(3) Uani 1 1 d . . . . .
H3_1 H 0.796585 0.495837 0.326576 0.092 Uiso 1 1 calc R U . . .
C4_1 C 0.7773(5) 0.4886(2) 0.4244(6) 0.075(3) Uani 1 1 d . . . . .
C5_1 C 0.7212(5) 0.4878(2) 0.4500(5) 0.079(3) Uani 1 1 d . . . . .
H5_1 H 0.732317 0.483317 0.502973 0.095 Uiso 1 1 calc R U . . .
C6_1 C 0.6485(5) 0.4936(2) 0.3997(5) 0.076(3) Uani 1 1 d . . . . .
H6_1 H 0.610290 0.492956 0.418256 0.091 Uiso 1 1 calc R U . . .
N7_1 N 0.8705(5) 0.48027(17) 0.5560(4) 0.075(2) Uani 1 1 d . . . . .
C8_1 C 0.8521(5) 0.48228(19) 0.4758(5) 0.069(3) Uani 1 1 d . . . . .
N9_1 N 0.9026(4) 0.47900(18) 0.4445(5) 0.079(2) Uani 1 1 d . . . . .
C10_1 C 0.9728(5) 0.4732(2) 0.4960(5) 0.082(3) Uani 1 1 d . . . . .
N11_1 N 0.9939(4) 0.47134(16) 0.5757(4) 0.072(2) Uani 1 1 d . . . . .
C12_1 C 0.9416(6) 0.4761(2) 0.6026(5) 0.082(3) Uani 1 1 d . . . . .
N13_1 N 1.0050(6) 0.4727(2) 0.8491(4) 0.096(3) Uani 1 1 d . . . . .
C14_1 C 0.9309(7) 0.4706(2) 0.7971(5) 0.087(3) Uani 1 1 d . . . . .
H14_1 H 0.893632 0.468697 0.816593 0.104 Uiso 1 1 calc R U . . .
C15_1 C 0.9117(7) 0.4712(2) 0.7163(6) 0.091(4) Uani 1 1 d . . . . .
H15_1 H 0.860844 0.469768 0.680445 0.109 Uiso 1 1 calc R U . . .
C16_1 C 0.9642(5) 0.4740(2) 0.6874(5) 0.076(3) Uani 1 1 d . . . . .
C17_1 C 1.0381(6) 0.4761(3) 0.7395(6) 0.100(4) Uani 1 1 d . . . . .
H17_1 H 1.074848 0.478329 0.719527 0.120 Uiso 1 1 calc R U . . .
C18_1 C 1.0588(8) 0.4749(3) 0.8195(5) 0.108(5) Uani 1 1 d . . . . .
H18_1 H 1.109937 0.475734 0.854790 0.130 Uiso 1 1 calc R U . . .
C19_1 C 1.0305(9) 0.4711(3) 0.9367(6) 0.117(6) Uani 1 1 d . . . . .
H19A_1 H 1.075421 0.480782 0.963166 0.140 Uiso 1 1 calc R U . . .
H19B_1 H 0.991083 0.476998 0.951699 0.140 Uiso 1 1 calc R U . . .
C20_1 C 1.0477(10) 0.4473(3) 0.9628(8) 0.111(4) Uani 1 1 d . U . . .
C21_1 C 1.1198(12) 0.4372(4) 0.9722(8) 0.134(5) Uani 1 1 d . U . . .
H21_1 H 1.154825 0.445815 0.960220 0.161 Uiso 1 1 calc R U . . .
C22_1 C 1.1334(10) 0.4155(4) 0.9985(9) 0.136(6) Uani 1 1 d . U . . .
H22_1 H 1.179976 0.408823 1.006705 0.163 Uiso 1 1 calc R U . . .
C23_1 C 1.0804(9) 0.4018(3) 1.0149(7) 0.112(5) Uani 1 1 d . . . . .
H23_1 H 1.091291 0.386380 1.032694 0.134 Uiso 1 1 calc R U . . .
C24_1 C 1.0155(9) 0.4116(3) 1.0043(7) 0.110(5) Uani 1 1 d . . . . .
C25_1 C 0.9970(10) 0.4344(3) 0.9784(7) 0.115(5) Uani 1 1 d . . . . .
H25_1 H 0.950479 0.440808 0.971906 0.138 Uiso 1 1 calc R U . . .
C26_1 C 0.9575(7) 0.3974(3) 1.0221(6) 0.106(4) Uani 1 1 d . . . . .
H26A_1 H 0.982889 0.388813 1.072207 0.127 Uiso 1 1 calc R U . . .
H26B_1 H 0.920953 0.407990 1.028421 0.127 Uiso 1 1 calc R U . . .
N27_1 N 0.9198(6) 0.3817(2) 0.9588(5) 0.091(3) Uani 1 1 d . . . . .
C28_1 C 0.9513(9) 0.3622(3) 0.9473(7) 0.123(6) Uani 1 1 d . . . . .
H28_1 H 0.999992 0.358421 0.984866 0.147 Uiso 1 1 calc R U . . .
C29_1 C 0.9161(6) 0.3473(3) 0.8826(7) 0.103(4) Uani 1 1 d . . . . .
H29_1 H 0.941468 0.334619 0.872586 0.124 Uiso 1 1 calc R U . . .
C30_1 C 0.8397(6) 0.3524(3) 0.8328(6) 0.094(4) Uani 1 1 d . . . . .
C31_1 C 0.8086(8) 0.3720(3) 0.8468(8) 0.110(4) Uani 1 1 d . . . . .
H31_1 H 0.758417 0.375657 0.813410 0.132 Uiso 1 1 calc R U . . .
C32_1 C 0.8494(9) 0.3867(3) 0.9094(8) 0.113(5) Uani 1 1 d . . . . .
H32_1 H 0.827016 0.400465 0.917124 0.136 Uiso 1 1 calc R U . . .
N33_1 N 0.7232(5) 0.3365(2) 0.7387(5) 0.096(3) Uani 1 1 d . . . . .
C34_1 C 0.7995(6) 0.3364(3) 0.7705(5) 0.091(4) Uani 1 1 d . . . . .
N35_1 N 0.8397(6) 0.3221(2) 0.7469(6) 0.108(4) Uani 1 1 d . . . . .
C36_1 C 0.8011(7) 0.3072(3) 0.6900(7) 0.107(5) Uani 1 1 d . . . . .
N37_1 N 0.7254(6) 0.3050(2) 0.6557(6) 0.107(3) Uani 1 1 d . . . . .
C38_1 C 0.6877(8) 0.3199(3) 0.6815(7) 0.098(4) Uani 1 1 d . . . . .
N39_1 N 0.4533(6) 0.3163(2) 0.5784(5) 0.094(3) Uani 1 1 d . . . . .
C40_1 C 0.4888(6) 0.3344(3) 0.6237(5) 0.096(4) Uani 1 1 d . . . . .
H40_1 H 0.459902 0.346532 0.630768 0.115 Uiso 1 1 calc R U . . .
C41_1 C 0.5667(6) 0.3361(2) 0.6610(5) 0.089(4) Uani 1 1 d . . . . .
H41_1 H 0.590145 0.348816 0.693983 0.107 Uiso 1 1 calc R U . . .
C42_1 C 0.6074(7) 0.3190(3) 0.6486(6) 0.091(4) Uani 1 1 d . . . . .
C43_1 C 0.5725(7) 0.2994(3) 0.6045(8) 0.100(4) Uani 1 1 d . . . . .
H43_1 H 0.601066 0.286890 0.599180 0.120 Uiso 1 1 calc R U . . .
C44_1 C 0.4970(8) 0.2988(3) 0.5696(7) 0.102(4) Uani 1 1 d . . . . .
H44_1 H 0.473214 0.285817 0.537842 0.123 Uiso 1 1 calc R U . . .
N45_1 N 0.9211(5) 0.2642(2) 0.6002(6) 0.101(3) Uani 1 1 d . . . . .
C46_1 C 0.8462(6) 0.2617(3) 0.5702(7) 0.096(4) Uani 1 1 d . . . . .
H46_1 H 0.822053 0.250813 0.529287 0.115 Uiso 1 1 calc R U . . .
C47_1 C 0.8051(8) 0.2750(3) 0.5989(8) 0.103(4) Uani 1 1 d . . . . .
H47_1 H 0.752544 0.273351 0.577791 0.124 Uiso 1 1 calc R U . . .
C48_1 C 0.8422(9) 0.2913(3) 0.6607(9) 0.110(5) Uani 1 1 d . . . . .
C49_1 C 0.9190(7) 0.2936(3) 0.6872(8) 0.104(4) Uani 1 1 d . . . . .
H49_1 H 0.944866 0.304790 0.726408 0.125 Uiso 1 1 calc R U . . .
C50_1 C 0.9570(7) 0.2801(3) 0.6572(7) 0.110(5) Uani 1 1 d . . . . .
H50_1 H 1.009490 0.281708 0.676143 0.132 Uiso 1 1 calc R U . . .
N51_1 N 1.1233(4) 0.45524(19) 0.3962(4) 0.086(3) Uani 1 1 d . . . . .
C52_1 C 1.0557(7) 0.4639(2) 0.3526(5) 0.087(3) Uani 1 1 d . . . . .
H52_1 H 1.041019 0.465514 0.297173 0.105 Uiso 1 1 calc R U . . .
C53_1 C 1.0057(6) 0.4709(2) 0.3840(6) 0.081(3) Uani 1 1 d . . . . .
H53_1 H 0.959775 0.478082 0.352129 0.097 Uiso 1 1 calc R U . . .
C54_1 C 1.0264(5) 0.4666(2) 0.4650(5) 0.074(3) Uani 1 1 d . . . . .
C55_1 C 1.0944(5) 0.4576(2) 0.5091(5) 0.085(3) Uani 1 1 d . . . . .
H55_1 H 1.109401 0.455782 0.564472 0.102 Uiso 1 1 calc R U . . .
C56_1 C 1.1422(5) 0.4510(2) 0.4764(5) 0.078(3) Uani 1 1 d . . . . .
H56_1 H 1.187751 0.443528 0.507969 0.094 Uiso 1 1 calc R U . . .
N1_2 N 0.5012(4) 0.47449(18) 0.2386(4) 0.078(3) Uani 1 1 d . . . . .
C2_2 C 0.4917(6) 0.4612(2) 0.2976(6) 0.078(3) Uani 1 1 d . . . . .
H2_2 H 0.493048 0.468622 0.343742 0.093 Uiso 1 1 calc R U . . .
C3_2 C 0.4811(5) 0.4386(2) 0.2904(5) 0.065(2) Uani 1 1 d . . . . .
H3_2 H 0.472225 0.430656 0.330505 0.078 Uiso 1 1 calc R U . . .
C4_2 C 0.4823(7) 0.4257(2) 0.2264(5) 0.081(3) Uani 1 1 d . . . . .
C5_2 C 0.4950(7) 0.4383(2) 0.1696(6) 0.088(4) Uani 1 1 d . . . . .
H5_2 H 0.495493 0.430501 0.124777 0.105 Uiso 1 1 calc R U . . .
C6_2 C 0.5069(7) 0.4618(2) 0.1765(5) 0.081(3) Uani 1 1 d . . . . .
H6_2 H 0.519239 0.469561 0.138486 0.098 Uiso 1 1 calc R U . . .
N7_2 N 0.4639(5) 0.39088(19) 0.1521(4) 0.077(2) Uani 1 1 d . . . . .
C8_2 C 0.4652(5) 0.4019(2) 0.2171(5) 0.063(3) Uani 1 1 d . . . . .
N9_2 N 0.4513(5) 0.39165(19) 0.2753(5) 0.077(2) Uani 1 1 d . . . . .
C10_2 C 0.4376(7) 0.3686(3) 0.2678(6) 0.090(4) Uani 1 1 d . . . . .
N11_2 N 0.4378(7) 0.35664(19) 0.2050(6) 0.095(3) Uani 1 1 d . . . . .
C12_2 C 0.4492(7) 0.3680(2) 0.1471(7) 0.082(3) Uani 1 1 d . . . . .
N13_2 N 0.4006(7) 0.3343(3) -0.0680(7) 0.118(3) Uani 1 1 d . U . . .
C14_2 C 0.4097(11) 0.3568(3) -0.0636(9) 0.126(6) Uani 1 1 d . . . . .
H14_2 H 0.403054 0.365198 -0.110107 0.151 Uiso 1 1 calc R U . . .
C15_2 C 0.4288(9) 0.3686(3) 0.0069(7) 0.103(4) Uani 1 1 d . . . . .
H15_2 H 0.435462 0.384799 0.008691 0.123 Uiso 1 1 calc R U . . .
C16_2 C 0.4386(7) 0.3562(2) 0.0772(6) 0.084(3) Uani 1 1 d . . . . .
C17_2 C 0.4338(11) 0.3325(4) 0.0733(10) 0.134(4) Uani 1 1 d . U . . .
H17_2 H 0.447267 0.323514 0.119981 0.161 Uiso 1 1 calc R U . . .
C18_2 C 0.4084(11) 0.3221(4) -0.0013(10) 0.136(4) Uani 1 1 d . U . . .
H18_2 H 0.396395 0.306129 -0.006151 0.163 Uiso 1 1 calc R U . . .
C19_2 C 0.3853(7) 0.3205(3) -0.1381(8) 0.115(3) Uani 1 1 d . U . . .
H19A_2 H 0.350344 0.308139 -0.139077 0.138 Uiso 1 1 calc R U . . .
H19B_2 H 0.358816 0.330391 -0.184814 0.138 Uiso 1 1 calc R U . . .
C20_2 C 0.5080(5) 0.3227(3) -0.1416(4) 0.094(3) Uani 1 1 d . U . . .
H20_2 H 0.511383 0.338677 -0.129969 0.113 Uiso 1 1 calc R U . . .
C21_2 C 0.4439(6) 0.3102(3) -0.1480(5) 0.096(3) Uani 1 1 d . U . . .
C22_2 C 0.4430(9) 0.2873(3) -0.1614(7) 0.107(4) Uani 1 1 d . . . . .
H22_2 H 0.401535 0.278383 -0.164164 0.129 Uiso 1 1 calc R U . . .
C23_2 C 0.5002(10) 0.2766(3) -0.1710(7) 0.121(6) Uani 1 1 d . . . . .
H23_2 H 0.497705 0.260549 -0.181031 0.145 Uiso 1 1 calc R U . . .
C24_2 C 0.5626(7) 0.2891(3) -0.1663(8) 0.127(6) Uani 1 1 d . . . . .
H24_2 H 0.602806 0.281844 -0.172883 0.152 Uiso 1 1 calc R U . . .
C25_2 C 0.5633(6) 0.3122(3) -0.1517(5) 0.103(3) Uani 1 1 d . U . . .
C26_2 C 0.6310(8) 0.3261(4) -0.1355(7) 0.130(6) Uani 1 1 d . . . . .
H26A_2 H 0.658734 0.318487 -0.162760 0.156 Uiso 1 1 calc R U . . .
H26B_2 H 0.614580 0.341261 -0.161146 0.156 Uiso 1 1 calc R U . . .
N27_2 N 0.6823(5) 0.3303(3) -0.0562(6) 0.121(5) Uani 1 1 d . . . . .
C28_2 C 0.6971(7) 0.3135(3) -0.0017(9) 0.118(4) Uani 1 1 d . U . . .
H28_2 H 0.670843 0.299312 -0.016014 0.141 Uiso 1 1 calc R U . . .
C29_2 C 0.7493(5) 0.3165(3) 0.0740(7) 0.096(3) Uani 1 1 d . U . . .
H29_2 H 0.761099 0.304007 0.110092 0.115 Uiso 1 1 calc R U . . .
C30_2 C 0.7854(5) 0.3372(3) 0.0996(6) 0.091(3) Uani 1 1 d . U . . .
C31_2 C 0.7668(6) 0.3556(3) 0.0460(7) 0.115(5) Uani 1 1 d . . . . .
H31_2 H 0.788036 0.370397 0.062053 0.138 Uiso 1 1 calc R U . . .
C32_2 C 0.7169(8) 0.3515(3) -0.0305(8) 0.123(6) Uani 1 1 d . . . . .
H32_2 H 0.705458 0.363725 -0.067709 0.147 Uiso 1 1 calc R U . . .
N33_2 N 0.8826(6) 0.3599(3) 0.1936(5) 0.115(4) Uani 1 1 d . . . . .
C34_2 C 0.8419(8) 0.3393(4) 0.1755(7) 0.131(6) Uani 1 1 d . . . . .
N35_2 N 0.8560(6) 0.3225(3) 0.2295(5) 0.119(4) Uani 1 1 d . . . . .
C36_2 C 0.9114(6) 0.3253(3) 0.3032(5) 0.103(5) Uani 1 1 d . . . . .
N37_2 N 0.9518(5) 0.3440(2) 0.3231(6) 0.096(3) Uani 1 1 d . . . . .
C38_2 C 0.9347(7) 0.3611(3) 0.2673(6) 0.104(4) Uani 1 1 d . . . . .
N39_2 N 1.0950(4) 0.4145(2) 0.3169(5) 0.087(3) Uani 1 1 d . . . . .
C40_2 C 1.0309(6) 0.4136(2) 0.2474(7) 0.091(3) Uani 1 1 d . . . . .
H40_2 H 1.023939 0.425094 0.208412 0.109 Uiso 1 1 calc R U . . .
C41_2 C 0.9782(6) 0.3976(3) 0.2320(5) 0.097(4) Uani 1 1 d . . . . .
H41_2 H 0.934333 0.398158 0.184132 0.117 Uiso 1 1 calc R U . . .
C42_2 C 0.9883(6) 0.3797(3) 0.2880(7) 0.099(4) Uani 1 1 d . . . . .
C43_2 C 1.0519(6) 0.3800(3) 0.3604(7) 0.100(4) Uani 1 1 d . . . . .
H43_2 H 1.058816 0.368815 0.400224 0.120 Uiso 1 1 calc R U . . .
C44_2 C 1.1047(6) 0.3974(3) 0.3713(8) 0.102(4) Uani 1 1 d . . . . .
H44_2 H 1.149082 0.397371 0.418692 0.122 Uiso 1 1 calc R U . . .
N45_2 N 0.9509(5) 0.2707(2) 0.4673(6) 0.099(3) Uani 1 1 d . . . . .
C46_2 C 0.9965(5) 0.2901(2) 0.4894(6) 0.091(4) Uani 1 1 d . . . . .
H46_2 H 1.037167 0.290773 0.539936 0.109 Uiso 1 1 calc R U . . .
C47_2 C 0.9813(7) 0.3091(3) 0.4342(6) 0.111(5) Uani 1 1 d . . . . .
H47_2 H 1.010870 0.322707 0.447878 0.133 Uiso 1 1 calc R U . . .
C48_2 C 0.9222(5) 0.3068(3) 0.3612(5) 0.092(4) Uani 1 1 d . . . . .
C49_2 C 0.8771(10) 0.2877(3) 0.3420(8) 0.127(6) Uani 1 1 d . . . . .
H49_2 H 0.835522 0.287076 0.292090 0.153 Uiso 1 1 calc R U . . .
C50_2 C 0.8909(8) 0.2695(3) 0.3937(7) 0.109(5) Uani 1 1 d . . . . .
H50_2 H 0.859838 0.256206 0.379259 0.131 Uiso 1 1 calc R U . . .
N51_2 N 0.3784(5) 0.3332(2) 0.4291(5) 0.079(3) Uani 1 1 d . . . . .
C52_2 C 0.3849(8) 0.3218(2) 0.3683(7) 0.092(3) Uani 1 1 d . . . . .
H52_2 H 0.375402 0.305707 0.362121 0.110 Uiso 1 1 calc R U . . .
C53_2 C 0.4055(7) 0.3335(3) 0.3148(6) 0.086(3) Uani 1 1 d . . . . .
H53_2 H 0.409910 0.325267 0.272744 0.103 Uiso 1 1 calc R U . . .
C54_2 C 0.4193(6) 0.3565(2) 0.3220(6) 0.074(3) Uani 1 1 d . . . . .
C55_2 C 0.4135(5) 0.3684(2) 0.3856(5) 0.078(3) Uani 1 1 d . . . . .
H55_2 H 0.424531 0.384370 0.393321 0.094 Uiso 1 1 calc R U . . .
C56_2 C 0.3917(6) 0.3564(2) 0.4361(5) 0.071(3) Uani 1 1 d . . . . .
H56_2 H 0.385655 0.364454 0.477552 0.086 Uiso 1 1 calc R U . . .
C1_3 C 0.5897(11) 0.5513(3) 0.2336(12) 0.129(6) Uani 1 1 d . . . . .
H1A_3 H 0.622049 0.538900 0.230316 0.194 Uiso 1 1 calc R U . . .
H1B_3 H 0.620366 0.563765 0.266774 0.194 Uiso 1 1 calc R U . . .
H1C_3 H 0.559542 0.557191 0.180372 0.194 Uiso 1 1 calc R U . . .
N2_3 N 0.5392(5) 0.5420(2) 0.2697(6) 0.108(3) Uani 1 1 d . U . . .
C3_3 C 0.5904(10) 0.5482(4) 0.3574(10) 0.158(8) Uani 1 1 d . . . . .
H3A_3 H 0.641709 0.550081 0.363209 0.238 Uiso 1 1 calc R U . . .
H3B_3 H 0.588286 0.535791 0.392277 0.238 Uiso 1 1 calc R U . . .
H3C_3 H 0.573237 0.562603 0.371914 0.238 Uiso 1 1 calc R U . . .
C4_3 C 0.4665(6) 0.5539(3) 0.2485(10) 0.137(4) Uani 1 1 d D U . . .
H4A_3 H 0.455752 0.555263 0.295924 0.165 Uiso 1 1 calc R U . . .
H4B_3 H 0.468543 0.569567 0.228579 0.165 Uiso 1 1 calc R U . . .
C5_3 C 0.4090(7) 0.5409(3) 0.1888(10) 0.131(5) Uani 1 1 d D U . . .
H5A_3 H 0.361497 0.544933 0.191728 0.158 Uiso 1 1 calc R U . . .
H5B_3 H 0.405476 0.546386 0.136788 0.158 Uiso 1 1 calc R U . . .
N6_3 N 0.4136(4) 0.5164(2) 0.1886(5) 0.092(3) Uani 1 1 d . U . . .
C7_3 C 0.3701(7) 0.5060(3) 0.2316(11) 0.127(5) Uani 1 1 d . . . . .
H7A_3 H 0.318258 0.511163 0.206386 0.190 Uiso 1 1 calc R U . . .
H7B_3 H 0.392173 0.510959 0.287129 0.190 Uiso 1 1 calc R U . . .
H7C_3 H 0.371871 0.489150 0.229212 0.190 Uiso 1 1 calc R U . . .
C8_3 C 0.3920(10) 0.5084(4) 0.1036(9) 0.169(9) Uani 1 1 d . . . . .
H8A_3 H 0.339662 0.503627 0.080358 0.254 Uiso 1 1 calc R U . . .
H8B_3 H 0.423431 0.495372 0.103287 0.254 Uiso 1 1 calc R U . . .
H8C_3 H 0.398979 0.521097 0.072522 0.254 Uiso 1 1 calc R U . . .
C1_4 C 1.3109(6) 0.4605(3) 0.4510(5) 0.092(4) Uani 1 1 d . . . . .
H1A_4 H 1.318139 0.444507 0.469990 0.138 Uiso 1 1 calc R U . . .
H1B_4 H 1.289930 0.469509 0.481507 0.138 Uiso 1 1 calc R U . . .
H1C_4 H 1.358840 0.467049 0.457720 0.138 Uiso 1 1 calc R U . . .
N2_4 N 1.2582(4) 0.4609(2) 0.3648(4) 0.094(3) Uani 1 1 d . . . . .
C3_4 C 1.2295(6) 0.4848(2) 0.3477(7) 0.092(4) Uani 1 1 d . . . . .
H3A_4 H 1.225890 0.489444 0.295414 0.138 Uiso 1 1 calc R U . . .
H3B_4 H 1.263389 0.495213 0.388102 0.138 Uiso 1 1 calc R U . . .
H3C_4 H 1.180041 0.485529 0.348177 0.138 Uiso 1 1 calc R U . . .
C4_4 C 1.2993(7) 0.4556(3) 0.3130(7) 0.105(5) Uani 1 1 d . . . . .
H4A_4 H 1.270425 0.461174 0.258209 0.126 Uiso 1 1 calc R U . . .
H4B_4 H 1.348719 0.463180 0.334358 0.126 Uiso 1 1 calc R U . . .
C5_4 C 1.3076(6) 0.4302(3) 0.3140(6) 0.103(5) Uani 1 1 d . . . . .
H5A_4 H 1.339661 0.424922 0.368276 0.123 Uiso 1 1 calc R U . . .
H5B_4 H 1.331362 0.425576 0.278471 0.123 Uiso 1 1 calc R U . . .
N6_4 N 1.2317(4) 0.4193(2) 0.2866(5) 0.085(3) Uani 1 1 d . . . . .
C7_4 C 1.1877(9) 0.4221(3) 0.2003(9) 0.111(5) Uani 1 1 d . . . . .
H7A_4 H 1.218766 0.418222 0.172293 0.166 Uiso 1 1 calc R U . . .
H7B_4 H 1.170743 0.438070 0.188842 0.166 Uiso 1 1 calc R U . . .
H7C_4 H 1.144490 0.411788 0.182749 0.166 Uiso 1 1 calc R U . . .
C8_4 C 1.2422(6) 0.3946(3) 0.3113(10) 0.113(5) Uani 1 1 d . . . . .
H8A_4 H 1.213507 0.384822 0.265663 0.169 Uiso 1 1 calc R U . . .
H8B_4 H 1.224839 0.392122 0.353141 0.169 Uiso 1 1 calc R U . . .
H8C_4 H 1.295079 0.390601 0.331220 0.169 Uiso 1 1 calc R U . . .
C1_5 C 0.3568(12) 0.2795(4) 0.6202(11) 0.152(8) Uani 1 1 d . . . . .
H1A_5 H 0.359121 0.270386 0.576832 0.228 Uiso 1 1 calc R U . . .
H1B_5 H 0.333669 0.270391 0.648314 0.228 Uiso 1 1 calc R U . . .
H1C_5 H 0.407342 0.283906 0.657018 0.228 Uiso 1 1 calc R U . . .
N2_5 N 0.3107(5) 0.3012(2) 0.5865(5) 0.091(3) Uani 1 1 d . . . . .
C3_5 C 0.3193(7) 0.3170(3) 0.6520(6) 0.097(4) Uani 1 1 d . . . . .
H3A_5 H 0.299553 0.332211 0.630420 0.146 Uiso 1 1 calc R U . . .
H3B_5 H 0.372211 0.318414 0.687498 0.146 Uiso 1 1 calc R U . . .
H3C_5 H 0.291980 0.310942 0.681478 0.146 Uiso 1 1 calc R U . . .
C4_5 C 0.2294(7) 0.2947(3) 0.5398(6) 0.106(4) Uani 1 1 d . . . . .
H4A_5 H 0.226344 0.280096 0.510911 0.127 Uiso 1 1 calc R U . . .
H4B_5 H 0.205412 0.292217 0.576663 0.127 Uiso 1 1 calc R U . . .
C5_5 C 0.1905(6) 0.3127(4) 0.4838(9) 0.138(7) Uani 1 1 d . . . . .
H5A_5 H 0.187787 0.326693 0.513179 0.165 Uiso 1 1 calc R U . . .
H5B_5 H 0.138929 0.307655 0.450814 0.165 Uiso 1 1 calc R U . . .
N6_5 N 0.2302(4) 0.31868(19) 0.4295(5) 0.087(3) Uani 1 1 d . . . . .
C7_5 C 0.2163(7) 0.3012(3) 0.3669(6) 0.116(5) Uani 1 1 d . . . . .
H7A_5 H 0.171672 0.305472 0.319887 0.173 Uiso 1 1 calc R U . . .
H7B_5 H 0.208983 0.286144 0.386120 0.173 Uiso 1 1 calc R U . . .
H7C_5 H 0.259171 0.300573 0.353072 0.173 Uiso 1 1 calc R U . . .
C8_5 C 0.2081(7) 0.3408(3) 0.3927(8) 0.117(5) Uani 1 1 d . . . . .
H8A_5 H 0.231940 0.343562 0.356520 0.175 Uiso 1 1 calc R U . . .
H8B_5 H 0.223237 0.352806 0.433542 0.175 Uiso 1 1 calc R U . . .
H8C_5 H 0.153848 0.341162 0.362960 0.175 Uiso 1 1 calc R U . . .
C1_6 C 0.9382(8) 0.2060(4) 0.6143(9) 0.164(9) Uani 1 1 d . . . . .
H1A_6 H 0.893026 0.212686 0.615372 0.246 Uiso 1 1 calc R U . . .
H1B_6 H 0.953897 0.192706 0.649795 0.246 Uiso 1 1 calc R U . . .
H1C_6 H 0.928083 0.201154 0.560178 0.246 Uiso 1 1 calc R U . . .
N2_6 N 0.9945(7) 0.2224(4) 0.6390(9) 0.175(6) Uani 1 1 d . U . . .
C3_6 C 1.0111(11) 0.2309(5) 0.7238(9) 0.188(7) Uani 1 1 d . U . . .
H3A_6 H 1.002092 0.247537 0.722824 0.282 Uiso 1 1 calc R U . . .
H3B_6 H 1.063198 0.227685 0.758743 0.282 Uiso 1 1 calc R U . . .
H3C_6 H 0.978496 0.222889 0.743566 0.282 Uiso 1 1 calc R U . . .
C4_6 C 1.0733(8) 0.2143(5) 0.6593(11) 0.184(6) Uani 1 1 d . U . . .
H4A_6 H 1.087320 0.201553 0.698071 0.221 Uiso 1 1 calc R U . . .
H4B_6 H 1.109490 0.227068 0.680864 0.221 Uiso 1 1 calc R U . . .
C5_6 C 1.0687(8) 0.2053(4) 0.5696(14) 0.183(8) Uani 1 1 d . U . . .
H5A_6 H 1.117734 0.199331 0.575450 0.219 Uiso 1 1 calc R U . . .
H5B_6 H 1.031603 0.192745 0.548429 0.219 Uiso 1 1 calc R U . . .
N6_6 N 1.0435(7) 0.2281(4) 0.5072(15) 0.201(7) Uani 1 1 d . U . . .
C7_6 C 1.1076(8) 0.2419(5) 0.5207(19) 0.216(9) Uani 1 1 d . U . . .
H7A_6 H 1.150206 0.231874 0.529292 0.324 Uiso 1 1 calc R U . . .
H7B_6 H 1.118794 0.251555 0.567647 0.324 Uiso 1 1 calc R U . . .
H7C_6 H 1.097821 0.251743 0.474540 0.324 Uiso 1 1 calc R U . . .
C8_6 C 0.9966(10) 0.2216(5) 0.4276(18) 0.217(10) Uani 1 1 d . U . . .
H8A_6 H 0.987965 0.234971 0.392713 0.325 Uiso 1 1 calc R U . . .
H8B_6 H 0.948946 0.215958 0.425268 0.325 Uiso 1 1 calc R U . . .
H8C_6 H 1.020901 0.209380 0.410442 0.325 Uiso 1 1 calc R U . . .
Si1_7 Si 0.1842(4) 0.2830(2) -0.2386(4) 0.194(4) Uani 1 1 d . . . . .
F2_7 F 0.2482(6) 0.2754(3) -0.2705(9) 0.227(8) Uani 1 1 d . . . . .
F3_7 F 0.1219(6) 0.2772(3) -0.3294(8) 0.185(5) Uani 1 1 d . . . . .
F4_7 F 0.1180(10) 0.2853(7) -0.2012(18) 0.42(2) Uani 1 1 d . . . . .
F5_7 F 0.2499(8) 0.2883(4) -0.1480(9) 0.282(11) Uani 1 1 d . . . . .
F6_7 F 0.1852(7) 0.2547(4) -0.2107(11) 0.244(9) Uani 1 1 d . . . . .
F7_7 F 0.1842(15) 0.3115(4) -0.2679(12) 0.286(11) Uani 1 1 d . . . . .
Si1_8 Si 0.2958(5) 0.39080(17) -0.4158(4) 0.192(3) Uani 1 1 d . U . . .
F2_8 F 0.2093(11) 0.3831(4) -0.4623(8) 0.285(11) Uani 1 1 d . . . . .
F3_8 F 0.3007(13) 0.4021(3) -0.4959(9) 0.247(9) Uani 1 1 d . . . . .
F4_8 F 0.3805(9) 0.3983(4) -0.3626(10) 0.232(7) Uani 1 1 d . . . . .
F5_8 F 0.2952(12) 0.3808(5) -0.3353(8) 0.313(13) Uani 1 1 d . . . . .
F6_8 F 0.3317(8) 0.3671(2) -0.4271(10) 0.191(5) Uani 1 1 d . U . . .
F7_8 F 0.2691(16) 0.4157(4) -0.410(2) 0.39(2) Uani 1 1 d . . . . .
Si1_9 Si 0.500000 0.500000 -0.500000 0.0832(13) Uani 1 2 d S . P . .
F2_9 F 0.5911(3) 0.49209(14) -0.4647(4) 0.100(2) Uani 1 1 d . . . . .
F3_9 F 0.5052(4) 0.50835(16) -0.5809(4) 0.110(2) Uani 1 1 d . . . . .
F4_9 F 0.4737(4) 0.47362(14) -0.5402(5) 0.113(3) Uani 1 1 d . . . . .
N1_10 N 0.7976(9) 0.2081(4) 0.3958(12) 0.135(5) Uani 1 1 d . . . . .
O2_10 O 0.8201(7) 0.1893(2) 0.4229(8) 0.130(4) Uani 1 1 d . . . . .
O3_10 O 0.7518(13) 0.2101(3) 0.3241(11) 0.202(8) Uani 1 1 d . . . . .
O4_10 O 0.8142(11) 0.2259(3) 0.4346(12) 0.191(7) Uani 1 1 d . . . . .

loop_
_atom_site_aniso_label
_atom_site_aniso_U_11
_atom_site_aniso_U_22
_atom_site_aniso_U_33
_atom_site_aniso_U_23
_atom_site_aniso_U_13
_atom_site_aniso_U_12
Pd1 0.0514(4) 0.1195(7) 0.0427(3) -0.0109(3) 0.0141(3) -0.0110(4)
Pd2 0.0460(3) 0.1343(7) 0.0430(3) -0.0178(4) 0.0137(3) -0.0074(4)
Pd3 0.0566(4) 0.1388(8) 0.0359(3) -0.0058(3) 0.0142(3) -0.0144(4)
Pd4 0.0608(5) 0.1299(9) 0.1258(10) 0.0083(7) 0.0106(6) 0.0014(5)
N1_1 0.061(5) 0.128(7) 0.046(4) -0.009(4) 0.028(4) -0.023(4)
C2_1 0.081(7) 0.145(10) 0.043(5) 0.007(5) 0.040(5) 0.006(6)
C3_1 0.072(6) 0.116(9) 0.039(4) 0.000(5) 0.020(4) -0.010(5)
C4_1 0.050(5) 0.124(9) 0.052(5) -0.008(5) 0.022(4) -0.008(5)
C5_1 0.049(5) 0.150(10) 0.037(4) -0.018(5) 0.017(4) -0.019(5)
C6_1 0.048(5) 0.149(10) 0.038(4) -0.019(5) 0.024(4) -0.010(5)
N7_1 0.068(5) 0.126(7) 0.030(3) -0.010(4) 0.018(3) -0.005(4)
C8_1 0.050(4) 0.127(8) 0.044(4) -0.015(5) 0.034(4) -0.011(5)
N9_1 0.044(4) 0.137(8) 0.054(4) -0.019(5) 0.020(4) -0.004(4)
C10_1 0.045(5) 0.162(11) 0.042(4) -0.017(5) 0.023(4) -0.010(5)
N11_1 0.048(4) 0.135(7) 0.033(3) -0.011(4) 0.017(3) -0.008(4)
C12_1 0.057(5) 0.141(10) 0.035(4) -0.018(5) 0.007(4) -0.010(5)
N13_1 0.085(6) 0.170(10) 0.029(4) -0.025(5) 0.019(4) -0.033(6)
C14_1 0.074(7) 0.144(10) 0.031(4) -0.013(5) 0.010(4) -0.002(6)
C15_1 0.069(6) 0.162(11) 0.034(4) -0.011(5) 0.013(4) -0.013(6)
C16_1 0.059(5) 0.135(9) 0.029(4) -0.023(4) 0.014(4) -0.025(5)
C17_1 0.053(6) 0.191(13) 0.034(4) -0.015(6) -0.004(4) -0.021(6)
C18_1 0.089(8) 0.194(14) 0.023(4) 0.000(6) 0.004(5) -0.012(8)
C19_1 0.147(13) 0.173(15) 0.031(5) -0.028(6) 0.036(6) -0.071(11)
C20_1 0.124(10) 0.137(12) 0.059(7) -0.010(8) 0.024(8) -0.046(8)
C21_1 0.134(11) 0.198(15) 0.051(7) -0.008(8) 0.018(8) -0.025(11)
C22_1 0.100(11) 0.194(14) 0.064(8) 0.000(9) -0.016(7) -0.023(9)
C23_1 0.092(10) 0.178(15) 0.056(6) -0.015(8) 0.021(7) -0.028(10)
C24_1 0.106(11) 0.154(14) 0.043(5) -0.025(7) 0.005(6) -0.019(9)
C25_1 0.131(12) 0.139(13) 0.038(5) -0.028(7) -0.001(6) -0.042(10)
C26_1 0.074(7) 0.187(14) 0.032(4) -0.002(6) -0.004(5) -0.006(8)
N27_1 0.095(7) 0.141(10) 0.041(4) -0.004(5) 0.032(5) -0.023(6)
C28_1 0.100(10) 0.179(16) 0.051(6) -0.019(8) -0.007(7) -0.046(10)
C29_1 0.056(6) 0.178(13) 0.060(6) -0.021(7) 0.009(5) -0.027(7)
C30_1 0.060(6) 0.172(13) 0.034(4) 0.015(6) 0.003(4) -0.022(7)
C31_1 0.062(7) 0.179(14) 0.077(8) -0.020(9) 0.017(6) -0.005(8)
C32_1 0.093(9) 0.177(14) 0.064(7) -0.020(8) 0.027(7) -0.054(9)
N33_1 0.054(5) 0.192(10) 0.045(4) -0.013(5) 0.024(4) -0.043(5)
C34_1 0.054(5) 0.187(12) 0.033(4) -0.004(5) 0.019(4) -0.020(6)
N35_1 0.056(5) 0.201(12) 0.062(6) -0.002(6) 0.020(5) -0.027(6)
C36_1 0.059(6) 0.207(14) 0.067(7) -0.029(8) 0.039(6) -0.039(7)
N37_1 0.073(6) 0.184(11) 0.065(6) 0.003(6) 0.032(5) -0.007(6)
C38_1 0.089(8) 0.142(11) 0.048(5) 0.002(6) 0.012(6) -0.043(8)
N39_1 0.087(7) 0.154(10) 0.028(4) 0.011(4) 0.011(4) 0.004(6)
C40_1 0.057(6) 0.188(13) 0.028(4) -0.021(6) 0.003(4) -0.024(6)
C41_1 0.067(6) 0.150(11) 0.026(4) -0.006(5) -0.004(4) -0.023(6)
C42_1 0.065(6) 0.173(13) 0.036(4) -0.009(6) 0.024(5) -0.020(7)
C43_1 0.072(7) 0.141(11) 0.071(7) 0.005(7) 0.014(6) -0.026(7)
C44_1 0.090(9) 0.153(13) 0.062(7) -0.012(7) 0.030(6) -0.032(8)
N45_1 0.052(5) 0.156(9) 0.077(6) 0.018(6) 0.008(5) -0.015(5)
C46_1 0.045(5) 0.172(12) 0.054(6) 0.004(7) 0.003(4) -0.006(6)
C47_1 0.075(8) 0.150(12) 0.081(8) -0.005(8) 0.029(7) -0.028(7)
C48_1 0.110(11) 0.138(12) 0.105(10) -0.027(9) 0.068(10) -0.030(8)
C49_1 0.070(7) 0.167(13) 0.081(8) 0.007(8) 0.036(7) -0.014(7)
C50_1 0.058(6) 0.195(15) 0.053(6) -0.009(7) -0.001(5) -0.021(7)
N51_1 0.049(4) 0.167(9) 0.031(3) -0.014(4) 0.005(3) -0.011(5)
C52_1 0.084(7) 0.147(11) 0.032(4) -0.002(5) 0.025(5) 0.009(6)
C53_1 0.061(6) 0.134(10) 0.053(5) 0.010(5) 0.029(5) 0.014(5)
C54_1 0.039(4) 0.146(9) 0.047(4) -0.004(5) 0.028(4) -0.006(5)
C55_1 0.040(4) 0.170(11) 0.036(4) -0.011(5) 0.005(4) -0.013(5)
C56_1 0.034(4) 0.162(10) 0.033(4) 0.000(5) 0.009(3) 0.008(5)
N1_2 0.034(3) 0.157(8) 0.036(3) -0.001(4) 0.007(3) -0.014(4)
C2_2 0.069(6) 0.117(10) 0.054(5) -0.013(6) 0.032(5) -0.001(6)
C3_2 0.054(5) 0.095(8) 0.045(4) -0.015(5) 0.020(4) -0.003(4)
C4_2 0.106(8) 0.102(9) 0.032(4) 0.003(5) 0.026(5) 0.010(6)
C5_2 0.106(9) 0.120(11) 0.043(5) -0.003(6) 0.037(6) -0.017(7)
C6_2 0.107(8) 0.114(10) 0.020(3) -0.014(4) 0.023(4) -0.012(6)
N7_2 0.061(5) 0.129(8) 0.034(3) -0.004(4) 0.012(3) -0.001(4)
C8_2 0.054(5) 0.111(8) 0.033(4) -0.007(4) 0.026(4) -0.010(4)
N9_2 0.084(6) 0.109(7) 0.051(4) -0.010(4) 0.041(4) -0.014(5)
C10_2 0.087(8) 0.142(12) 0.058(6) -0.026(6) 0.049(6) -0.017(7)
N11_2 0.117(8) 0.119(8) 0.064(5) -0.028(5) 0.052(6) -0.022(6)
C12_2 0.091(8) 0.111(10) 0.065(6) -0.015(6) 0.053(6) -0.011(6)
N13_2 0.089(5) 0.195(9) 0.077(5) -0.061(5) 0.040(5) -0.040(6)
C14_2 0.158(16) 0.145(14) 0.075(8) -0.028(9) 0.048(10) 0.032(11)
C15_2 0.117(11) 0.122(11) 0.063(7) -0.004(7) 0.032(7) 0.023(8)
C16_2 0.089(8) 0.120(10) 0.062(6) -0.024(6) 0.051(6) -0.028(6)
C17_2 0.160(10) 0.188(11) 0.089(6) -0.048(7) 0.087(7) -0.049(9)
C18_2 0.137(8) 0.197(10) 0.093(6) -0.058(6) 0.068(6) -0.050(7)
C19_2 0.060(4) 0.203(8) 0.066(5) -0.063(5) 0.011(4) -0.036(5)
C20_2 0.050(4) 0.202(8) 0.018(3) -0.019(4) 0.001(3) -0.040(4)
C21_2 0.055(4) 0.198(8) 0.032(3) -0.039(5) 0.015(3) -0.042(4)
C22_2 0.092(10) 0.161(14) 0.054(6) -0.031(8) 0.015(6) -0.031(9)
C23_2 0.127(13) 0.126(11) 0.043(5) -0.016(6) -0.032(7) -0.003(9)
C24_2 0.064(7) 0.181(15) 0.080(8) -0.059(10) -0.025(6) 0.018(8)
C25_2 0.060(4) 0.210(10) 0.030(4) -0.025(5) 0.009(4) -0.035(5)
C26_2 0.085(9) 0.246(19) 0.037(5) -0.006(8) 0.002(6) -0.016(10)
N27_2 0.045(5) 0.259(15) 0.056(5) 0.001(7) 0.018(4) -0.040(7)
C28_2 0.054(5) 0.175(10) 0.086(7) -0.007(7) -0.009(5) -0.031(6)
C29_2 0.021(3) 0.180(8) 0.071(5) -0.004(5) 0.003(4) -0.017(4)
C30_2 0.041(4) 0.181(9) 0.037(4) -0.001(5) 0.001(4) -0.021(5)
C31_2 0.052(6) 0.189(14) 0.060(7) 0.012(8) -0.021(5) -0.003(7)
C32_2 0.078(8) 0.212(17) 0.064(7) 0.003(9) 0.016(7) -0.049(10)
N33_2 0.063(5) 0.216(12) 0.039(4) -0.011(6) -0.005(4) -0.050(7)
C34_2 0.080(8) 0.27(2) 0.041(6) 0.013(8) 0.021(6) -0.030(11)
N35_2 0.079(7) 0.225(13) 0.030(4) -0.006(6) -0.001(4) -0.044(7)
C36_2 0.050(5) 0.217(15) 0.025(4) -0.006(6) -0.001(4) -0.026(7)
N37_2 0.059(5) 0.150(9) 0.053(5) 0.002(5) -0.002(4) 0.003(5)
C38_2 0.066(7) 0.188(14) 0.044(5) -0.011(7) 0.009(5) -0.022(7)
N39_2 0.041(4) 0.177(10) 0.043(4) 0.009(5) 0.017(3) 0.018(5)
C40_2 0.053(5) 0.144(11) 0.065(6) -0.027(6) 0.013(5) -0.008(6)
C41_2 0.059(6) 0.196(13) 0.027(4) -0.003(6) 0.008(4) -0.010(7)
C42_2 0.052(5) 0.166(12) 0.053(6) -0.009(7) -0.005(5) -0.028(6)
C43_2 0.061(6) 0.150(11) 0.061(6) -0.016(7) -0.002(5) -0.019(6)
C44_2 0.053(6) 0.136(11) 0.082(8) -0.033(8) -0.007(5) -0.033(6)
N45_2 0.055(5) 0.186(10) 0.078(6) -0.018(6) 0.050(5) -0.005(5)
C46_2 0.042(5) 0.165(11) 0.054(5) 0.012(6) 0.009(4) -0.010(6)
C47_2 0.077(7) 0.174(13) 0.032(5) 0.009(6) -0.027(5) -0.028(7)
C48_2 0.042(4) 0.174(12) 0.028(4) -0.007(5) -0.016(4) -0.016(6)
C49_2 0.131(13) 0.170(15) 0.049(6) -0.015(8) 0.005(7) -0.049(11)
C50_2 0.084(8) 0.189(15) 0.060(7) -0.018(8) 0.034(6) -0.032(8)
N51_2 0.051(4) 0.141(9) 0.046(4) 0.002(5) 0.019(3) 0.000(4)
C52_2 0.101(9) 0.114(10) 0.065(7) -0.003(6) 0.038(7) -0.013(7)
C53_2 0.095(8) 0.121(11) 0.048(5) -0.018(6) 0.035(5) -0.005(7)
C54_2 0.074(6) 0.103(9) 0.051(5) -0.002(5) 0.031(5) 0.010(5)
C55_2 0.050(5) 0.136(9) 0.033(4) -0.012(5) 0.003(4) 0.009(5)
C56_2 0.068(6) 0.097(8) 0.033(4) 0.001(4) 0.006(4) -0.001(5)
C1_3 0.158(16) 0.113(11) 0.141(15) -0.004(10) 0.088(14) -0.013(10)
N2_3 0.040(3) 0.210(9) 0.056(5) 0.020(6) 0.002(3) 0.010(5)
C3_3 0.107(12) 0.193(17) 0.091(11) -0.003(11) -0.043(9) -0.044(11)
C4_3 0.037(4) 0.207(9) 0.109(7) 0.008(7) -0.028(5) 0.008(5)
C5_3 0.044(4) 0.184(8) 0.112(9) 0.013(8) -0.021(5) 0.000(6)
N6_3 0.029(3) 0.167(8) 0.051(4) 0.011(5) -0.015(3) 0.005(4)
C7_3 0.056(7) 0.181(15) 0.125(13) 0.009(11) 0.018(8) 0.012(8)
C8_3 0.117(13) 0.24(2) 0.066(9) -0.044(11) -0.043(9) 0.023(13)
C1_4 0.050(5) 0.180(12) 0.036(4) -0.029(6) 0.007(4) -0.027(6)
N2_4 0.041(4) 0.206(12) 0.035(4) -0.013(5) 0.015(3) -0.001(5)
C3_4 0.059(6) 0.131(11) 0.062(6) -0.004(6) 0.000(5) -0.022(6)
C4_4 0.070(7) 0.187(15) 0.071(7) -0.047(8) 0.043(6) -0.041(8)
C5_4 0.045(5) 0.211(16) 0.052(5) -0.055(7) 0.020(4) -0.037(7)
N6_4 0.040(4) 0.151(9) 0.061(5) -0.037(5) 0.018(4) -0.024(4)
C7_4 0.113(11) 0.146(12) 0.099(10) -0.033(9) 0.070(9) -0.021(9)
C8_4 0.049(6) 0.150(14) 0.133(13) -0.019(10) 0.031(7) 0.004(6)
C1_5 0.152(17) 0.23(2) 0.093(11) 0.044(12) 0.075(12) 0.059(15)
N2_5 0.050(4) 0.159(9) 0.039(4) -0.003(5) -0.005(3) -0.011(5)
C3_5 0.072(7) 0.193(13) 0.042(5) -0.014(6) 0.040(5) -0.034(7)
C4_5 0.070(7) 0.196(14) 0.042(5) -0.012(7) 0.012(5) -0.031(8)
C5_5 0.038(5) 0.29(2) 0.090(10) -0.030(12) 0.031(6) -0.041(8)
N6_5 0.037(4) 0.156(9) 0.044(4) -0.009(5) -0.008(3) -0.008(4)
C7_5 0.082(8) 0.159(12) 0.042(5) -0.012(6) -0.039(5) -0.010(7)
C8_5 0.061(6) 0.175(13) 0.064(7) 0.022(8) -0.025(6) 0.018(7)
C1_6 0.073(8) 0.29(2) 0.075(9) 0.087(12) -0.027(7) -0.046(11)
N2_6 0.061(6) 0.335(17) 0.095(7) 0.039(9) -0.002(6) -0.038(8)
C3_6 0.119(11) 0.33(2) 0.062(6) 0.080(9) -0.012(7) -0.015(11)
C4_6 0.053(6) 0.338(18) 0.100(9) 0.047(10) -0.030(6) -0.034(8)
C5_6 0.050(7) 0.249(18) 0.174(18) -0.045(12) -0.030(9) 0.017(10)
N6_6 0.044(5) 0.240(13) 0.260(17) -0.020(12) 0.006(8) -0.020(7)
C7_6 0.042(6) 0.268(17) 0.31(2) -0.058(16) 0.044(10) -0.026(8)
C8_6 0.062(8) 0.248(17) 0.25(2) -0.001(15) -0.022(11) 0.005(10)
Si1_7 0.093(4) 0.340(12) 0.120(5) 0.005(6) 0.017(3) -0.045(5)
F2_7 0.096(8) 0.39(2) 0.204(14) 0.136(14) 0.070(9) -0.010(10)
F3_7 0.076(6) 0.290(14) 0.145(10) 0.015(9) 0.002(6) -0.020(7)
F4_7 0.110(12) 0.81(6) 0.35(3) -0.26(4) 0.100(17) -0.08(2)
F5_7 0.117(10) 0.49(3) 0.145(12) 0.061(15) -0.045(8) -0.114(14)
F6_7 0.095(8) 0.34(2) 0.244(18) 0.100(16) 0.018(10) -0.052(10)
F7_7 0.38(3) 0.28(2) 0.180(17) -0.037(15) 0.093(19) -0.097(19)
Si1_8 0.164(6) 0.248(8) 0.095(4) -0.017(4) -0.015(4) 0.036(5)
F2_8 0.212(17) 0.44(3) 0.095(9) -0.006(13) -0.049(10) 0.057(17)
F3_8 0.35(3) 0.225(15) 0.115(10) -0.026(10) 0.050(13) -0.054(15)
F4_8 0.153(12) 0.34(2) 0.151(12) -0.013(12) 0.007(10) -0.032(12)
F5_8 0.24(2) 0.62(4) 0.079(8) -0.078(14) 0.059(10) 0.05(2)
F6_8 0.191(12) 0.225(10) 0.235(14) -0.027(10) 0.165(12) -0.010(9)
F7_8 0.31(3) 0.206(17) 0.44(5) 0.04(2) -0.06(3) 0.063(18)
Si1_9 0.059(2) 0.151(4) 0.0427(17) -0.017(2) 0.0243(17) -0.008(2)
F2_9 0.055(3) 0.173(7) 0.064(4) -0.019(4) 0.015(3) -0.015(3)
F3_9 0.068(4) 0.212(8) 0.058(4) -0.020(4) 0.033(3) -0.014(4)
F4_9 0.058(4) 0.157(7) 0.124(6) -0.041(5) 0.037(4) -0.021(4)
N1_10 0.105(10) 0.147(16) 0.138(15) -0.039(13) 0.035(10) 0.004(10)
O2_10 0.130(10) 0.131(9) 0.111(9) -0.010(7) 0.032(7) 0.016(7)
O3_10 0.24(2) 0.232(17) 0.113(11) -0.015(11) 0.053(14) 0.060(14)
O4_10 0.229(19) 0.142(12) 0.163(15) 0.002(11) 0.043(13) 0.033(11)

loop_
_atom_type_symbol
_atom_type_description
_atom_type_scat_dispersion_real
_atom_type_scat_dispersion_imag
_atom_type_scat_source
C C 0.0137 0.0067 'International Tables Vol C Tables 4.2.6.8 and 6.1.1.4'
H H 0.0000 0.0000 'International Tables Vol C Tables 4.2.6.8 and 6.1.1.4'
N N 0.0241 0.0134 'International Tables Vol C Tables 4.2.6.8 and 6.1.1.4'
O O 0.0389 0.0241 'International Tables Vol C Tables 4.2.6.8 and 6.1.1.4'
F F 0.0583 0.0400 'International Tables Vol C Tables 4.2.6.8 and 6.1.1.4'
Pd Pd 0.0375 3.1039 'International Tables Vol C Tables 4.2.6.8 and 6.1.1.4'
Si Si 0.2153 0.2529 'International Tables Vol C Tables 4.2.6.8 and 6.1.1.4'

loop_
_geom_angle_atom_site_label_1
_geom_angle_atom_site_label_2
_geom_angle_atom_site_label_3
_geom_angle
_geom_angle_site_symmetry_1
_geom_angle_site_symmetry_3
_geom_angle_publ_flag
N2_3 Pd1 N1_2 174.4(3) . . ?
N2_3 Pd1 N1_1 95.1(4) . . ?
N1_2 Pd1 N1_1 89.5(3) . . ?
N2_3 Pd1 N6_3 84.6(4) . . ?
N1_2 Pd1 N6_3 90.6(4) . . ?
N1_1 Pd1 N6_3 177.5(4) . . ?
N39_2 Pd2 N2_4 179.2(4) . . ?
N39_2 Pd2 N51_1 84.8(4) . . ?
N2_4 Pd2 N51_1 94.4(4) . . ?
N39_2 Pd2 N6_4 95.3(4) . . ?
N2_4 Pd2 N6_4 85.5(4) . . ?
N51_1 Pd2 N6_4 178.5(4) . . ?
N39_1 Pd3 N51_2 84.4(4) . . ?
N39_1 Pd3 N2_5 95.2(3) . . ?
N51_2 Pd3 N2_5 179.4(4) . . ?
N39_1 Pd3 N6_5 178.4(4) . . ?
N51_2 Pd3 N6_5 94.0(4) . . ?
N2_5 Pd3 N6_5 86.3(4) . . ?
N45_2 Pd4 N45_1 87.6(4) . . ?
N45_2 Pd4 N6_6 94.9(7) . . ?
N45_1 Pd4 N6_6 175.8(6) . . ?
N45_2 Pd4 N2_6 171.6(6) . . ?
N45_1 Pd4 N2_6 84.6(7) . . ?
N6_6 Pd4 N2_6 93.1(9) . . ?
C2_1 N1_1 C6_1 118.3(9) . . ?
C2_1 N1_1 Pd1 125.2(7) . . ?
C6_1 N1_1 Pd1 116.5(6) . . ?
C3_1 C2_1 N1_1 122.4(9) . . ?
C3_1 C2_1 H2_1 118.8 . . ?
N1_1 C2_1 H2_1 118.8 . . ?
C2_1 C3_1 C4_1 120.5(10) . . ?
C2_1 C3_1 H3_1 119.7 . . ?
C4_1 C3_1 H3_1 119.7 . . ?
C5_1 C4_1 C3_1 118.0(10) . . ?
C5_1 C4_1 C8_1 121.1(9) . . ?
C3_1 C4_1 C8_1 120.9(9) . . ?
C4_1 C5_1 C6_1 121.0(9) . . ?
C4_1 C5_1 H5_1 119.5 . . ?
C6_1 C5_1 H5_1 119.5 . . ?
C5_1 C6_1 N1_1 119.8(8) . . ?
C5_1 C6_1 H6_1 120.1 . . ?
N1_1 C6_1 H6_1 120.1 . . ?
C12_1 N7_1 C8_1 116.8(8) . . ?
N9_1 C8_1 N7_1 122.4(9) . . ?
N9_1 C8_1 C4_1 119.1(8) . . ?
N7_1 C8_1 C4_1 118.5(8) . . ?
C8_1 N9_1 C10_1 116.7(8) . . ?
N9_1 C10_1 N11_1 123.1(8) . . ?
N9_1 C10_1 C54_1 119.1(8) . . ?
N11_1 C10_1 C54_1 117.5(9) . . ?
C12_1 N11_1 C10_1 116.5(8) . . ?
N7_1 C12_1 N11_1 124.1(8) . . ?
N7_1 C12_1 C16_1 119.2(9) . . ?
N11_1 C12_1 C16_1 116.3(9) . . ?
C14_1 N13_1 C18_1 119.6(8) . . ?
C14_1 N13_1 C19_1 122.4(10) . . ?
C18_1 N13_1 C19_1 117.9(10) . . ?
N13_1 C14_1 C15_1 119.2(11) . . ?
N13_1 C14_1 H14_1 120.4 . . ?
C15_1 C14_1 H14_1 120.4 . . ?
C16_1 C15_1 C14_1 121.2(10) . . ?
C16_1 C15_1 H15_1 119.4 . . ?
C14_1 C15_1 H15_1 119.4 . . ?
C15_1 C16_1 C17_1 119.4(9) . . ?
C15_1 C16_1 C12_1 119.7(9) . . ?
C17_1 C16_1 C12_1 120.8(9) . . ?
C18_1 C17_1 C16_1 120.6(11) . . ?
C18_1 C17_1 H17_1 119.7 . . ?
C16_1 C17_1 H17_1 119.7 . . ?
C17_1 C18_1 N13_1 120.0(11) . . ?
C17_1 C18_1 H18_1 120.0 . . ?
N13_1 C18_1 H18_1 120.0 . . ?
C20_1 C19_1 N13_1 110.2(12) . . ?
C20_1 C19_1 H19A_1 109.6 . . ?
N13_1 C19_1 H19A_1 109.6 . . ?
C20_1 C19_1 H19B_1 109.6 . . ?
N13_1 C19_1 H19B_1 109.6 . . ?
H19A_1 C19_1 H19B_1 108.1 . . ?
C25_1 C20_1 C19_1 119.7(18) . . ?
C25_1 C20_1 C21_1 120.7(18) . . ?
C19_1 C20_1 C21_1 119.5(15) . . ?
C22_1 C21_1 C20_1 116.9(19) . . ?
C22_1 C21_1 H21_1 121.6 . . ?
C20_1 C21_1 H21_1 121.6 . . ?
C21_1 C22_1 C23_1 123(2) . . ?
C21_1 C22_1 H22_1 118.6 . . ?
C23_1 C22_1 H22_1 118.6 . . ?
C24_1 C23_1 C22_1 118.1(19) . . ?
C24_1 C23_1 H23_1 121.0 . . ?
C22_1 C23_1 H23_1 121.0 . . ?
C23_1 C24_1 C25_1 123.1(17) . . ?
C23_1 C24_1 C26_1 119.5(17) . . ?
C25_1 C24_1 C26_1 117.4(16) . . ?
C20_1 C25_1 C24_1 118.4(19) . . ?
C20_1 C25_1 H25_1 120.8 . . ?
C24_1 C25_1 H25_1 120.8 . . ?
N27_1 C26_1 C24_1 110.1(10) . . ?
N27_1 C26_1 H26A_1 109.6 . . ?
C24_1 C26_1 H26A_1 109.6 . . ?
N27_1 C26_1 H26B_1 109.6 . . ?
C24_1 C26_1 H26B_1 109.6 . . ?
H26A_1 C26_1 H26B_1 108.2 . . ?
C32_1 N27_1 C28_1 119.4(12) . . ?
C32_1 N27_1 C26_1 117.4(14) . . ?
C28_1 N27_1 C26_1 123.2(12) . . ?
N27_1 C28_1 C29_1 123.6(15) . . ?
N27_1 C28_1 H28_1 118.2 . . ?
C29_1 C28_1 H28_1 118.2 . . ?
C28_1 C29_1 C30_1 116.0(16) . . ?
C28_1 C29_1 H29_1 122.0 . . ?
C30_1 C29_1 H29_1 122.0 . . ?
C31_1 C30_1 C29_1 118.8(12) . . ?
C31_1 C30_1 C34_1 123.2(12) . . ?
C29_1 C30_1 C34_1 117.9(14) . . ?
C30_1 C31_1 C32_1 121.2(14) . . ?
C30_1 C31_1 H31_1 119.4 . . ?
C32_1 C31_1 H31_1 119.4 . . ?
N27_1 C32_1 C31_1 120.6(17) . . ?
N27_1 C32_1 H32_1 119.7 . . ?
C31_1 C32_1 H32_1 119.7 . . ?
C34_1 N33_1 C38_1 116.2(12) . . ?
N35_1 C34_1 N33_1 123.8(11) . . ?
N35_1 C34_1 C30_1 117.2(11) . . ?
N33_1 C34_1 C30_1 119.0(12) . . ?
C36_1 N35_1 C34_1 116.0(10) . . ?
N35_1 C36_1 N37_1 126.0(13) . . ?
N35_1 C36_1 C48_1 118.6(12) . . ?
N37_1 C36_1 C48_1 115.4(12) . . ?
C38_1 N37_1 C36_1 115.4(12) . . ?
N37_1 C38_1 N33_1 122.5(12) . . ?
N37_1 C38_1 C42_1 119.6(12) . . ?
N33_1 C38_1 C42_1 117.8(14) . . ?
C40_1 N39_1 C44_1 117.2(12) . . ?
C40_1 N39_1 Pd3 122.1(10) . . ?
C44_1 N39_1 Pd3 119.3(8) . . ?
N39_1 C40_1 C41_1 122.9(13) . . ?
N39_1 C40_1 H40_1 118.6 . . ?
C41_1 C40_1 H40_1 118.6 . . ?
C42_1 C41_1 C40_1 118.1(11) . . ?
C42_1 C41_1 H41_1 121.0 . . ?
C40_1 C41_1 H41_1 121.0 . . ?
C41_1 C42_1 C43_1 120.6(12) . . ?
C41_1 C42_1 C38_1 121.6(12) . . ?
C43_1 C42_1 C38_1 117.7(14) . . ?
C44_1 C43_1 C42_1 118.6(15) . . ?
C44_1 C43_1 H43_1 120.7 . . ?
C42_1 C43_1 H43_1 120.7 . . ?
C43_1 C44_1 N39_1 122.5(14) . . ?
C43_1 C44_1 H44_1 118.8 . . ?
N39_1 C44_1 H44_1 118.8 . . ?
C46_1 N45_1 C50_1 121.4(13) . . ?
C46_1 N45_1 Pd4 118.7(10) . . ?
C50_1 N45_1 Pd4 119.5(9) . . ?
N45_1 C46_1 C47_1 120.0(13) . . ?
N45_1 C46_1 H46_1 120.0 . . ?
C47_1 C46_1 H46_1 120.0 . . ?
C46_1 C47_1 C48_1 119.5(13) . . ?
C46_1 C47_1 H47_1 120.2 . . ?
C48_1 C47_1 H47_1 120.2 . . ?
C49_1 C48_1 C47_1 117.9(13) . . ?
C49_1 C48_1 C36_1 119.4(13) . . ?
C47_1 C48_1 C36_1 122.3(14) . . ?
C50_1 C49_1 C48_1 120.3(14) . . ?
C50_1 C49_1 H49_1 119.9 . . ?
C48_1 C49_1 H49_1 119.9 . . ?
C49_1 C50_1 N45_1 120.9(12) . . ?
C49_1 C50_1 H50_1 119.6 . . ?
N45_1 C50_1 H50_1 119.6 . . ?
C52_1 N51_1 C56_1 118.0(8) . . ?
C52_1 N51_1 Pd2 118.5(6) . . ?
C56_1 N51_1 Pd2 119.2(7) . . ?
N51_1 C52_1 C53_1 123.7(9) . . ?
N51_1 C52_1 H52_1 118.1 . . ?
C53_1 C52_1 H52_1 118.1 . . ?
C52_1 C53_1 C54_1 116.8(9) . . ?
C52_1 C53_1 H53_1 121.6 . . ?
C54_1 C53_1 H53_1 121.6 . . ?
C55_1 C54_1 C53_1 119.4(8) . . ?
C55_1 C54_1 C10_1 124.5(9) . . ?
C53_1 C54_1 C10_1 116.1(9) . . ?
C54_1 C55_1 C56_1 122.2(9) . . ?
C54_1 C55_1 H55_1 118.9 . . ?
C56_1 C55_1 H55_1 118.9 . . ?
C55_1 C56_1 N51_1 119.5(9) . . ?
C55_1 C56_1 H56_1 120.3 . . ?
N51_1 C56_1 H56_1 120.3 . . ?
C6_2 N1_2 C2_2 115.2(10) . . ?
C6_2 N1_2 Pd1 122.4(7) . . ?
C2_2 N1_2 Pd1 121.3(7) . . ?
C3_2 C2_2 N1_2 122.0(9) . . ?
C3_2 C2_2 H2_2 119.0 . . ?
N1_2 C2_2 H2_2 119.0 . . ?
C2_2 C3_2 C4_2 123.4(10) . . ?
C2_2 C3_2 H3_2 118.3 . . ?
C4_2 C3_2 H3_2 118.3 . . ?
C5_2 C4_2 C3_2 115.5(11) . . ?
C5_2 C4_2 C8_2 121.9(9) . . ?
C3_2 C4_2 C8_2 122.3(9) . . ?
C6_2 C5_2 C4_2 121.8(10) . . ?
C6_2 C5_2 H5_2 119.1 . . ?
C4_2 C5_2 H5_2 119.1 . . ?
C5_2 C6_2 N1_2 121.6(9) . . ?
C5_2 C6_2 H6_2 119.2 . . ?
N1_2 C6_2 H6_2 119.2 . . ?
C12_2 N7_2 C8_2 116.8(9) . . ?
N7_2 C8_2 N9_2 124.3(10) . . ?
N7_2 C8_2 C4_2 119.1(8) . . ?
N9_2 C8_2 C4_2 116.6(8) . . ?
C8_2 N9_2 C10_2 116.6(8) . . ?
N11_2 C10_2 N9_2 121.4(10) . . ?
N11_2 C10_2 C54_2 117.1(13) . . ?
N9_2 C10_2 C54_2 121.5(9) . . ?
C12_2 N11_2 C10_2 119.3(11) . . ?
N7_2 C12_2 N11_2 121.6(9) . . ?
N7_2 C12_2 C16_2 119.3(10) . . ?
N11_2 C12_2 C16_2 118.8(12) . . ?
C14_2 N13_2 C18_2 119.7(12) . . ?
C14_2 N13_2 C19_2 125.2(14) . . ?
C18_2 N13_2 C19_2 115.0(16) . . ?
N13_2 C14_2 C15_2 121.6(16) . . ?
N13_2 C14_2 H14_2 119.2 . . ?
C15_2 C14_2 H14_2 119.2 . . ?
C14_2 C15_2 C16_2 119.8(15) . . ?
C14_2 C15_2 H15_2 120.1 . . ?
C16_2 C15_2 H15_2 120.1 . . ?
C17_2 C16_2 C12_2 121.1(11) . . ?
C17_2 C16_2 C15_2 118.2(11) . . ?
C12_2 C16_2 C15_2 120.6(13) . . ?
C16_2 C17_2 C18_2 118.2(17) . . ?
C16_2 C17_2 H17_2 120.9 . . ?
C18_2 C17_2 H17_2 120.9 . . ?
N13_2 C18_2 C17_2 121.6(18) . . ?
N13_2 C18_2 H18_2 119.2 . . ?
C17_2 C18_2 H18_2 119.2 . . ?
C21_2 C19_2 N13_2 119.0(10) . . ?
C21_2 C19_2 H19A_2 107.6 . . ?
N13_2 C19_2 H19A_2 107.6 . . ?
C21_2 C19_2 H19B_2 107.6 . . ?
N13_2 C19_2 H19B_2 107.6 . . ?
H19A_2 C19_2 H19B_2 107.0 . . ?
C25_2 C20_2 C21_2 120.9(15) . . ?
C25_2 C20_2 H20_2 119.6 . . ?
C21_2 C20_2 H20_2 119.6 . . ?
C22_2 C21_2 C19_2 120.1(13) . . ?
C22_2 C21_2 C20_2 117.4(13) . . ?
C19_2 C21_2 C20_2 122.5(15) . . ?
C21_2 C22_2 C23_2 121.4(14) . . ?
C21_2 C22_2 H22_2 119.3 . . ?
C23_2 C22_2 H22_2 119.3 . . ?
C22_2 C23_2 C24_2 120.9(15) . . ?
C22_2 C23_2 H23_2 119.6 . . ?
C24_2 C23_2 H23_2 119.6 . . ?
C25_2 C24_2 C23_2 117.2(14) . . ?
C25_2 C24_2 H24_2 121.4 . . ?
C23_2 C24_2 H24_2 121.4 . . ?
C20_2 C25_2 C24_2 122.2(13) . . ?
C20_2 C25_2 C26_2 116.7(16) . . ?
C24_2 C25_2 C26_2 120.5(15) . . ?
N27_2 C26_2 C25_2 120.0(12) . . ?
N27_2 C26_2 H26A_2 107.3 . . ?
C25_2 C26_2 H26A_2 107.3 . . ?
N27_2 C26_2 H26B_2 107.3 . . ?
C25_2 C26_2 H26B_2 107.3 . . ?
H26A_2 C26_2 H26B_2 106.9 . . ?
C28_2 N27_2 C32_2 117.3(11) . . ?
C28_2 N27_2 C26_2 119.7(14) . . ?
C32_2 N27_2 C26_2 122.9(14) . . ?
N27_2 C28_2 C29_2 121.0(14) . . ?
N27_2 C28_2 H28_2 119.5 . . ?
C29_2 C28_2 H28_2 119.5 . . ?
C28_2 C29_2 C30_2 122.0(14) . . ?
C28_2 C29_2 H29_2 119.0 . . ?
C30_2 C29_2 H29_2 119.0 . . ?
C29_2 C30_2 C34_2 120.6(14) . . ?
C29_2 C30_2 C31_2 118.3(10) . . ?
C34_2 C30_2 C31_2 121.1(13) . . ?
C32_2 C31_2 C30_2 118.0(15) . . ?
C32_2 C31_2 H31_2 121.0 . . ?
C30_2 C31_2 H31_2 121.0 . . ?
C31_2 C32_2 N27_2 123.1(15) . . ?
C31_2 C32_2 H32_2 118.4 . . ?
N27_2 C32_2 H32_2 118.4 . . ?
C38_2 N33_2 C34_2 114.5(12) . . ?
N35_2 C34_2 C30_2 121.4(15) . . ?
N35_2 C34_2 N33_2 121.4(11) . . ?
C30_2 C34_2 N33_2 117.2(14) . . ?
C34_2 N35_2 C36_2 119.7(13) . . ?
N37_2 C36_2 N35_2 121.7(12) . . ?
N37_2 C36_2 C48_2 120.7(8) . . ?
N35_2 C36_2 C48_2 117.5(12) . . ?
C36_2 N37_2 C38_2 117.3(10) . . ?
N33_2 C38_2 N37_2 125.5(13) . . ?
N33_2 C38_2 C42_2 118.7(12) . . ?
N37_2 C38_2 C42_2 114.7(10) . . ?
C44_2 N39_2 C40_2 116.9(11) . . ?
C44_2 N39_2 Pd2 118.1(6) . . ?
C40_2 N39_2 Pd2 124.8(9) . . ?
C41_2 C40_2 N39_2 123.8(13) . . ?
C41_2 C40_2 H40_2 118.1 . . ?
N39_2 C40_2 H40_2 118.1 . . ?
C40_2 C41_2 C42_2 119.4(10) . . ?
C40_2 C41_2 H41_2 120.3 . . ?
C42_2 C41_2 H41_2 120.3 . . ?
C43_2 C42_2 C41_2 119.3(11) . . ?
C43_2 C42_2 C38_2 121.6(13) . . ?
C41_2 C42_2 C38_2 119.1(10) . . ?
C44_2 C43_2 C42_2 117.4(13) . . ?
C44_2 C43_2 H43_2 121.3 . . ?
C42_2 C43_2 H43_2 121.3 . . ?
N39_2 C44_2 C43_2 123.1(11) . . ?
N39_2 C44_2 H44_2 118.5 . . ?
C43_2 C44_2 H44_2 118.5 . . ?
C50_2 N45_2 C46_2 121.1(12) . . ?
C50_2 N45_2 Pd4 124.6(10) . . ?
C46_2 N45_2 Pd4 114.2(8) . . ?
N45_2 C46_2 C47_2 119.3(10) . . ?
N45_2 C46_2 H46_2 120.4 . . ?
C47_2 C46_2 H46_2 120.4 . . ?
C48_2 C47_2 C46_2 117.5(12) . . ?
C48_2 C47_2 H47_2 121.3 . . ?
C46_2 C47_2 H47_2 121.3 . . ?
C49_2 C48_2 C47_2 121.7(13) . . ?
C49_2 C48_2 C36_2 121.1(9) . . ?
C47_2 C48_2 C36_2 117.1(11) . . ?
C48_2 C49_2 C50_2 121.4(12) . . ?
C48_2 C49_2 H49_2 119.3 . . ?
C50_2 C49_2 H49_2 119.3 . . ?
C49_2 C50_2 N45_2 119.0(13) . . ?
C49_2 C50_2 H50_2 120.5 . . ?
N45_2 C50_2 H50_2 120.5 . . ?
C52_2 N51_2 C56_2 118.5(9) . . ?
C52_2 N51_2 Pd3 122.4(9) . . ?
C56_2 N51_2 Pd3 119.0(6) . . ?
N51_2 C52_2 C53_2 120.6(12) . . ?
N51_2 C52_2 H52_2 119.7 . . ?
C53_2 C52_2 H52_2 119.7 . . ?
C54_2 C53_2 C52_2 121.1(10) . . ?
C54_2 C53_2 H53_2 119.5 . . ?
C52_2 C53_2 H53_2 119.5 . . ?
C53_2 C54_2 C10_2 121.9(10) . . ?
C53_2 C54_2 C55_2 118.6(10) . . ?
C10_2 C54_2 C55_2 119.5(12) . . ?
C56_2 C55_2 C54_2 118.6(12) . . ?
C56_2 C55_2 H55_2 120.7 . . ?
C54_2 C55_2 H55_2 120.7 . . ?
N51_2 C56_2 C55_2 122.5(9) . . ?
N51_2 C56_2 H56_2 118.7 . . ?
C55_2 C56_2 H56_2 118.7 . . ?
N2_3 C1_3 H1A_3 109.5 . . ?
N2_3 C1_3 H1B_3 109.5 . . ?
H1A_3 C1_3 H1B_3 109.5 . . ?
N2_3 C1_3 H1C_3 109.5 . . ?
H1A_3 C1_3 H1C_3 109.5 . . ?
H1B_3 C1_3 H1C_3 109.5 . . ?
C4_3 N2_3 C1_3 117.3(14) . . ?
C4_3 N2_3 C3_3 107.9(13) . . ?
C1_3 N2_3 C3_3 96.9(13) . . ?
C4_3 N2_3 Pd1 110.9(9) . . ?
C1_3 N2_3 Pd1 111.4(9) . . ?
C3_3 N2_3 Pd1 111.5(10) . . ?
N2_3 C3_3 H3A_3 109.5 . . ?
N2_3 C3_3 H3B_3 109.5 . . ?
H3A_3 C3_3 H3B_3 109.5 . . ?
N2_3 C3_3 H3C_3 109.5 . . ?
H3A_3 C3_3 H3C_3 109.5 . . ?
H3B_3 C3_3 H3C_3 109.5 . . ?
C5_3 C4_3 N2_3 109.3(14) . . ?
C5_3 C4_3 H4A_3 109.8 . . ?
N2_3 C4_3 H4A_3 109.8 . . ?
C5_3 C4_3 H4B_3 109.8 . . ?
N2_3 C4_3 H4B_3 109.8 . . ?
H4A_3 C4_3 H4B_3 108.3 . . ?
N6_3 C5_3 C4_3 119.8(12) . . ?
N6_3 C5_3 H5A_3 107.4 . . ?
C4_3 C5_3 H5A_3 107.4 . . ?
N6_3 C5_3 H5B_3 107.4 . . ?
C4_3 C5_3 H5B_3 107.4 . . ?
H5A_3 C5_3 H5B_3 106.9 . . ?
C5_3 N6_3 C7_3 110.2(12) . . ?
C5_3 N6_3 C8_3 108.3(13) . . ?
C7_3 N6_3 C8_3 116.5(14) . . ?
C5_3 N6_3 Pd1 106.3(7) . . ?
C7_3 N6_3 Pd1 107.0(7) . . ?
C8_3 N6_3 Pd1 108.1(9) . . ?
N6_3 C7_3 H7A_3 109.5 . . ?
N6_3 C7_3 H7B_3 109.5 . . ?
H7A_3 C7_3 H7B_3 109.5 . . ?
N6_3 C7_3 H7C_3 109.5 . . ?
H7A_3 C7_3 H7C_3 109.5 . . ?
H7B_3 C7_3 H7C_3 109.5 . . ?
N6_3 C8_3 H8A_3 109.5 . . ?
N6_3 C8_3 H8B_3 109.5 . . ?
H8A_3 C8_3 H8B_3 109.5 . . ?
N6_3 C8_3 H8C_3 109.5 . . ?
H8A_3 C8_3 H8C_3 109.5 . . ?
H8B_3 C8_3 H8C_3 109.5 . . ?
N2_4 C1_4 H1A_4 109.5 . . ?
N2_4 C1_4 H1B_4 109.5 . . ?
H1A_4 C1_4 H1B_4 109.5 . . ?
N2_4 C1_4 H1C_4 109.5 . . ?
H1A_4 C1_4 H1C_4 109.5 . . ?
H1B_4 C1_4 H1C_4 109.5 . . ?
C3_4 N2_4 C1_4 106.2(10) . . ?
C3_4 N2_4 C4_4 108.1(11) . . ?
C1_4 N2_4 C4_4 110.7(9) . . ?
C3_4 N2_4 Pd2 112.5(6) . . ?
C1_4 N2_4 Pd2 111.4(8) . . ?
C4_4 N2_4 Pd2 107.8(8) . . ?
N2_4 C3_4 H3A_4 109.5 . . ?
N2_4 C3_4 H3B_4 109.5 . . ?
H3A_4 C3_4 H3B_4 109.5 . . ?
N2_4 C3_4 H3C_4 109.5 . . ?
H3A_4 C3_4 H3C_4 109.5 . . ?
H3B_4 C3_4 H3C_4 109.5 . . ?
C5_4 C4_4 N2_4 106.1(11) . . ?
C5_4 C4_4 H4A_4 110.5 . . ?
N2_4 C4_4 H4A_4 110.5 . . ?
C5_4 C4_4 H4B_4 110.5 . . ?
N2_4 C4_4 H4B_4 110.5 . . ?
H4A_4 C4_4 H4B_4 108.7 . . ?
C4_4 C5_4 N6_4 108.9(11) . . ?
C4_4 C5_4 H5A_4 109.9 . . ?
N6_4 C5_4 H5A_4 109.9 . . ?
C4_4 C5_4 H5B_4 109.9 . . ?
N6_4 C5_4 H5B_4 109.9 . . ?
H5A_4 C5_4 H5B_4 108.3 . . ?
C7_4 N6_4 C8_4 112.4(11) . . ?
C7_4 N6_4 C5_4 112.0(10) . . ?
C8_4 N6_4 C5_4 107.9(11) . . ?
C7_4 N6_4 Pd2 106.1(8) . . ?
C8_4 N6_4 Pd2 112.4(8) . . ?
C5_4 N6_4 Pd2 105.9(7) . . ?
N6_4 C7_4 H7A_4 109.5 . . ?
N6_4 C7_4 H7B_4 109.5 . . ?
H7A_4 C7_4 H7B_4 109.5 . . ?
N6_4 C7_4 H7C_4 109.5 . . ?
H7A_4 C7_4 H7C_4 109.5 . . ?
H7B_4 C7_4 H7C_4 109.5 . . ?
N6_4 C8_4 H8A_4 109.5 . . ?
N6_4 C8_4 H8B_4 109.5 . . ?
H8A_4 C8_4 H8B_4 109.5 . . ?
N6_4 C8_4 H8C_4 109.5 . . ?
H8A_4 C8_4 H8C_4 109.5 . . ?
H8B_4 C8_4 H8C_4 109.5 . . ?
N2_5 C1_5 H1A_5 109.5 . . ?
N2_5 C1_5 H1B_5 109.5 . . ?
H1A_5 C1_5 H1B_5 109.5 . . ?
N2_5 C1_5 H1C_5 109.5 . . ?
H1A_5 C1_5 H1C_5 109.5 . . ?
H1B_5 C1_5 H1C_5 109.5 . . ?
C3_5 N2_5 C4_5 111.1(10) . . ?
C3_5 N2_5 C1_5 109.3(11) . . ?
C4_5 N2_5 C1_5 109.6(13) . . ?
C3_5 N2_5 Pd3 110.4(8) . . ?
C4_5 N2_5 Pd3 106.3(6) . . ?
C1_5 N2_5 Pd3 110.2(8) . . ?
N2_5 C3_5 H3A_5 109.5 . . ?
N2_5 C3_5 H3B_5 109.5 . . ?
H3A_5 C3_5 H3B_5 109.5 . . ?
N2_5 C3_5 H3C_5 109.5 . . ?
H3A_5 C3_5 H3C_5 109.5 . . ?
H3B_5 C3_5 H3C_5 109.5 . . ?
C5_5 C4_5 N2_5 110.3(11) . . ?
C5_5 C4_5 H4A_5 109.6 . . ?
N2_5 C4_5 H4A_5 109.6 . . ?
C5_5 C4_5 H4B_5 109.6 . . ?
N2_5 C4_5 H4B_5 109.6 . . ?
H4A_5 C4_5 H4B_5 108.1 . . ?
C4_5 C5_5 N6_5 111.4(12) . . ?
C4_5 C5_5 H5A_5 109.3 . . ?
N6_5 C5_5 H5A_5 109.3 . . ?
C4_5 C5_5 H5B_5 109.3 . . ?
N6_5 C5_5 H5B_5 109.3 . . ?
H5A_5 C5_5 H5B_5 108.0 . . ?
C8_5 N6_5 C7_5 108.5(10) . . ?
C8_5 N6_5 C5_5 111.8(12) . . ?
C7_5 N6_5 C5_5 112.3(11) . . ?
C8_5 N6_5 Pd3 113.0(7) . . ?
C7_5 N6_5 Pd3 107.6(7) . . ?
C5_5 N6_5 Pd3 103.5(7) . . ?
N6_5 C7_5 H7A_5 109.5 . . ?
N6_5 C7_5 H7B_5 109.5 . . ?
H7A_5 C7_5 H7B_5 109.5 . . ?
N6_5 C7_5 H7C_5 109.5 . . ?
H7A_5 C7_5 H7C_5 109.5 . . ?
H7B_5 C7_5 H7C_5 109.5 . . ?
N6_5 C8_5 H8A_5 109.5 . . ?
N6_5 C8_5 H8B_5 109.5 . . ?
H8A_5 C8_5 H8B_5 109.5 . . ?
N6_5 C8_5 H8C_5 109.5 . . ?
H8A_5 C8_5 H8C_5 109.5 . . ?
H8B_5 C8_5 H8C_5 109.5 . . ?
N2_6 C1_6 H1A_6 109.5 . . ?
N2_6 C1_6 H1B_6 109.5 . . ?
H1A_6 C1_6 H1B_6 109.5 . . ?
N2_6 C1_6 H1C_6 109.5 . . ?
H1A_6 C1_6 H1C_6 109.5 . . ?
H1B_6 C1_6 H1C_6 109.5 . . ?
C1_6 N2_6 C4_6 118(2) . . ?
C1_6 N2_6 C3_6 110.9(16) . . ?
C4_6 N2_6 C3_6 94.8(14) . . ?
C1_6 N2_6 Pd4 111.0(9) . . ?
C4_6 N2_6 Pd4 101.8(11) . . ?
C3_6 N2_6 Pd4 119.7(16) . . ?
N2_6 C3_6 H3A_6 109.5 . . ?
N2_6 C3_6 H3B_6 109.5 . . ?
H3A_6 C3_6 H3B_6 109.5 . . ?
N2_6 C3_6 H3C_6 109.5 . . ?
H3A_6 C3_6 H3C_6 109.5 . . ?
H3B_6 C3_6 H3C_6 109.5 . . ?
N2_6 C4_6 C5_6 102.6(12) . . ?
N2_6 C4_6 H4A_6 111.2 . . ?
C5_6 C4_6 H4A_6 111.2 . . ?
N2_6 C4_6 H4B_6 111.2 . . ?
C5_6 C4_6 H4B_6 111.2 . . ?
H4A_6 C4_6 H4B_6 109.2 . . ?
N6_6 C5_6 C4_6 107.8(18) . . ?
N6_6 C5_6 H5A_6 110.2 . . ?
C4_6 C5_6 H5A_6 110.2 . . ?
N6_6 C5_6 H5B_6 110.2 . . ?
C4_6 C5_6 H5B_6 110.2 . . ?
H5A_6 C5_6 H5B_6 108.5 . . ?
C7_6 N6_6 C8_6 118(3) . . ?
C7_6 N6_6 C5_6 109.3(17) . . ?
C8_6 N6_6 C5_6 112.2(18) . . ?
C7_6 N6_6 Pd4 107.1(16) . . ?
C8_6 N6_6 Pd4 107.2(13) . . ?
C5_6 N6_6 Pd4 101.0(15) . . ?
N6_6 C7_6 H7A_6 109.5 . . ?
N6_6 C7_6 H7B_6 109.5 . . ?
H7A_6 C7_6 H7B_6 109.5 . . ?
N6_6 C7_6 H7C_6 109.5 . . ?
H7A_6 C7_6 H7C_6 109.5 . . ?
H7B_6 C7_6 H7C_6 109.5 . . ?
N6_6 C8_6 H8A_6 109.5 . . ?
N6_6 C8_6 H8B_6 109.5 . . ?
H8A_6 C8_6 H8B_6 109.5 . . ?
N6_6 C8_6 H8C_6 109.5 . . ?
H8A_6 C8_6 H8C_6 109.5 . . ?
H8B_6 C8_6 H8C_6 109.5 . . ?
F3_7 Si1_7 F2_7 86.5(8) . . ?
F3_7 Si1_7 F5_7 177.5(12) . . ?
F2_7 Si1_7 F5_7 91.1(10) . . ?
F3_7 Si1_7 F6_7 91.5(9) . . ?
F2_7 Si1_7 F6_7 86.5(10) . . ?
F5_7 Si1_7 F6_7 88.1(11) . . ?
F3_7 Si1_7 F4_7 93.4(10) . . ?
F2_7 Si1_7 F4_7 169.0(18) . . ?
F5_7 Si1_7 F4_7 89.0(12) . . ?
F6_7 Si1_7 F4_7 82.6(17) . . ?
F3_7 Si1_7 F7_7 88.3(10) . . ?
F2_7 Si1_7 F7_7 92.5(11) . . ?
F5_7 Si1_7 F7_7 92.1(11) . . ?
F6_7 Si1_7 F7_7 178.9(13) . . ?
F4_7 Si1_7 F7_7 98.5(18) . . ?
F7_8 Si1_8 F6_8 170.7(18) . . ?
F7_8 Si1_8 F5_8 98.2(18) . . ?
F6_8 Si1_8 F5_8 89.2(11) . . ?
F7_8 Si1_8 F4_8 90.1(13) . . ?
F6_8 Si1_8 F4_8 84.7(10) . . ?
F5_8 Si1_8 F4_8 86.2(10) . . ?
F7_8 Si1_8 F2_8 88.9(14) . . ?
F6_8 Si1_8 F2_8 96.9(11) . . ?
F5_8 Si1_8 F2_8 89.1(12) . . ?
F4_8 Si1_8 F2_8 175.0(12) . . ?
F7_8 Si1_8 F3_8 80.7(16) . . ?
F6_8 Si1_8 F3_8 91.6(10) . . ?
F5_8 Si1_8 F3_8 176.7(13) . . ?
F4_8 Si1_8 F3_8 90.6(11) . . ?
F2_8 Si1_8 F3_8 94.1(11) . . ?
F3_9 Si1_9 F3_9 180.0 . 3_664 ?
F3_9 Si1_9 F4_9 89.3(4) . . ?
F3_9 Si1_9 F4_9 90.7(4) 3_664 . ?
F3_9 Si1_9 F4_9 90.7(4) . 3_664 ?
F3_9 Si1_9 F4_9 89.3(4) 3_664 3_664 ?
F4_9 Si1_9 F4_9 180.0 . 3_664 ?
F3_9 Si1_9 F2_9 91.4(4) . 3_664 ?
F3_9 Si1_9 F2_9 88.6(4) 3_664 3_664 ?
F4_9 Si1_9 F2_9 89.6(3) . 3_664 ?
F4_9 Si1_9 F2_9 90.4(3) 3_664 3_664 ?
F3_9 Si1_9 F2_9 88.6(4) . . ?
F3_9 Si1_9 F2_9 91.4(4) 3_664 . ?
F4_9 Si1_9 F2_9 90.4(3) . . ?
F4_9 Si1_9 F2_9 89.6(3) 3_664 . ?
F2_9 Si1_9 F2_9 180.0(5) 3_664 . ?
O2_10 N1_10 O4_10 124(2) . . ?
O2_10 N1_10 O3_10 120.1(19) . . ?
O4_10 N1_10 O3_10 116(2) . . ?

loop_
_geom_bond_atom_site_label_1
_geom_bond_atom_site_label_2
_geom_bond_distance
_geom_bond_site_symmetry_2
_geom_bond_publ_flag
Pd1 N2_3 1.994(14) . ?
Pd1 N1_2 2.001(10) . ?
Pd1 N1_1 2.007(9) . ?
Pd1 N6_3 2.083(7) . ?
Pd2 N39_2 1.995(10) . ?
Pd2 N2_4 2.012(11) . ?
Pd2 N51_1 2.037(9) . ?
Pd2 N6_4 2.046(9) . ?
Pd3 N39_1 2.004(11) . ?
Pd3 N51_2 2.050(9) . ?
Pd3 N2_5 2.070(10) . ?
Pd3 N6_5 2.114(7) . ?
Pd4 N45_2 1.996(12) . ?
Pd4 N45_1 2.030(13) . ?
Pd4 N6_6 2.05(2) . ?
Pd4 N2_6 2.073(17) . ?
N1_1 C2_1 1.366(13) . ?
N1_1 C6_1 1.393(12) . ?
C2_1 C3_1 1.347(15) . ?
C2_1 H2_1 0.9500 . ?
C3_1 C4_1 1.400(13) . ?
C3_1 H3_1 0.9500 . ?
C4_1 C5_1 1.375(13) . ?
C4_1 C8_1 1.434(14) . ?
C5_1 C6_1 1.390(14) . ?
C5_1 H5_1 0.9500 . ?
C6_1 H6_1 0.9500 . ?
N7_1 C12_1 1.329(13) . ?
N7_1 C8_1 1.382(10) . ?
C8_1 N9_1 1.358(11) . ?
N9_1 C10_1 1.359(13) . ?
C10_1 N11_1 1.364(11) . ?
C10_1 C54_1 1.450(12) . ?
N11_1 C12_1 1.349(13) . ?
C12_1 C16_1 1.451(12) . ?
N13_1 C14_1 1.384(14) . ?
N13_1 C18_1 1.388(16) . ?
N13_1 C19_1 1.491(11) . ?
C14_1 C15_1 1.386(12) . ?
C14_1 H14_1 0.9500 . ?
C15_1 C16_1 1.359(15) . ?
C15_1 H15_1 0.9500 . ?
C16_1 C17_1 1.381(13) . ?
C17_1 C18_1 1.368(13) . ?
C17_1 H17_1 0.9500 . ?
C18_1 H18_1 0.9500 . ?
C19_1 C20_1 1.46(2) . ?
C19_1 H19A_1 0.9900 . ?
C19_1 H19B_1 0.9900 . ?
C20_1 C25_1 1.37(2) . ?
C20_1 C21_1 1.48(3) . ?
C21_1 C22_1 1.34(2) . ?
C21_1 H21_1 0.9500 . ?
C22_1 C23_1 1.44(2) . ?
C22_1 H22_1 0.9500 . ?
C23_1 C24_1 1.34(2) . ?
C23_1 H23_1 0.9500 . ?
C24_1 C25_1 1.41(2) . ?
C24_1 C26_1 1.55(2) . ?
C25_1 H25_1 0.9500 . ?
C26_1 N27_1 1.430(16) . ?
C26_1 H26A_1 0.9900 . ?
C26_1 H26B_1 0.9900 . ?
N27_1 C32_1 1.342(19) . ?
N27_1 C28_1 1.35(2) . ?
C28_1 C29_1 1.409(18) . ?
C28_1 H28_1 0.9500 . ?
C29_1 C30_1 1.435(16) . ?
C29_1 H29_1 0.9500 . ?
C30_1 C31_1 1.37(2) . ?
C30_1 C34_1 1.437(17) . ?
C31_1 C32_1 1.398(19) . ?
C31_1 H31_1 0.9500 . ?
C32_1 H32_1 0.9500 . ?
N33_1 C34_1 1.371(13) . ?
N33_1 C38_1 1.389(15) . ?
C34_1 N35_1 1.340(18) . ?
N35_1 C36_1 1.332(16) . ?
C36_1 N37_1 1.367(15) . ?
C36_1 C48_1 1.48(2) . ?
N37_1 C38_1 1.353(19) . ?
C38_1 C42_1 1.444(17) . ?
N39_1 C40_1 1.347(16) . ?
N39_1 C44_1 1.386(19) . ?
C40_1 C41_1 1.403(15) . ?
C40_1 H40_1 0.9500 . ?
C41_1 C42_1 1.356(19) . ?
C41_1 H41_1 0.9500 . ?
C42_1 C43_1 1.402(18) . ?
C43_1 C44_1 1.357(18) . ?
C43_1 H43_1 0.9500 . ?
C44_1 H44_1 0.9500 . ?
N45_1 C46_1 1.354(13) . ?
N45_1 C50_1 1.361(17) . ?
C46_1 C47_1 1.375(19) . ?
C46_1 H46_1 0.9500 . ?
C47_1 C48_1 1.431(19) . ?
C47_1 H47_1 0.9500 . ?
C48_1 C49_1 1.394(19) . ?
C49_1 C50_1 1.36(2) . ?
C49_1 H49_1 0.9500 . ?
C50_1 H50_1 0.9500 . ?
N51_1 C52_1 1.340(14) . ?
N51_1 C56_1 1.396(11) . ?
C52_1 C53_1 1.397(14) . ?
C52_1 H52_1 0.9500 . ?
C53_1 C54_1 1.405(13) . ?
C53_1 H53_1 0.9500 . ?
C54_1 C55_1 1.354(14) . ?
C55_1 C56_1 1.371(14) . ?
C55_1 H55_1 0.9500 . ?
C56_1 H56_1 0.9500 . ?
N1_2 C6_2 1.411(12) . ?
N1_2 C2_2 1.415(14) . ?
C2_2 C3_2 1.326(15) . ?
C2_2 H2_2 0.9500 . ?
C3_2 C4_2 1.411(13) . ?
C3_2 H3_2 0.9500 . ?
C4_2 C5_2 1.387(15) . ?
C4_2 C8_2 1.415(15) . ?
C5_2 C6_2 1.382(16) . ?
C5_2 H5_2 0.9500 . ?
C6_2 H6_2 0.9500 . ?
N7_2 C12_2 1.353(15) . ?
N7_2 C8_2 1.355(11) . ?
C8_2 N9_2 1.357(11) . ?
N9_2 C10_2 1.360(15) . ?
C10_2 N11_2 1.359(13) . ?
C10_2 C54_2 1.391(16) . ?
N11_2 C12_2 1.356(15) . ?
C12_2 C16_2 1.404(14) . ?
N13_2 C14_2 1.32(2) . ?
N13_2 C18_2 1.38(2) . ?
N13_2 C19_2 1.449(15) . ?
C14_2 C15_2 1.382(18) . ?
C14_2 H14_2 0.9500 . ?
C15_2 C16_2 1.429(17) . ?
C15_2 H15_2 0.9500 . ?
C16_2 C17_2 1.38(2) . ?
C17_2 C18_2 1.400(19) . ?
C17_2 H17_2 0.9500 . ?
C18_2 H18_2 0.9500 . ?
C19_2 C21_2 1.378(19) . ?
C19_2 H19A_2 0.9900 . ?
C19_2 H19B_2 0.9900 . ?
C20_2 C25_2 1.328(19) . ?
C20_2 C21_2 1.418(15) . ?
C20_2 H20_2 0.9500 . ?
C21_2 C22_2 1.36(2) . ?
C22_2 C23_2 1.36(2) . ?
C22_2 H22_2 0.9500 . ?
C23_2 C24_2 1.40(3) . ?
C23_2 H23_2 0.9500 . ?
C24_2 C25_2 1.37(2) . ?
C24_2 H24_2 0.9500 . ?
C25_2 C26_2 1.48(2) . ?
C26_2 N27_2 1.418(14) . ?
C26_2 H26A_2 0.9900 . ?
C26_2 H26B_2 0.9900 . ?
N27_2 C28_2 1.35(2) . ?
N27_2 C32_2 1.40(2) . ?
C28_2 C29_2 1.366(16) . ?
C28_2 H28_2 0.9500 . ?
C29_2 C30_2 1.376(18) . ?
C29_2 H29_2 0.9500 . ?
C30_2 C34_2 1.393(15) . ?
C30_2 C31_2 1.399(19) . ?
C31_2 C32_2 1.370(17) . ?
C31_2 H31_2 0.9500 . ?
C32_2 H32_2 0.9500 . ?
N33_2 C38_2 1.329(13) . ?
N33_2 C34_2 1.40(2) . ?
C34_2 N35_2 1.34(2) . ?
N35_2 C36_2 1.361(12) . ?
C36_2 N37_2 1.306(17) . ?
C36_2 C48_2 1.470(18) . ?
N37_2 C38_2 1.373(17) . ?
C38_2 C42_2 1.449(18) . ?
N39_2 C44_2 1.372(17) . ?
N39_2 C40_2 1.383(13) . ?
C40_2 C41_2 1.335(18) . ?
C40_2 H40_2 0.9500 . ?
C41_2 C42_2 1.422(18) . ?
C41_2 H41_2 0.9500 . ?
C42_2 C43_2 1.408(14) . ?
C43_2 C44_2 1.405(18) . ?
C43_2 H43_2 0.9500 . ?
C44_2 H44_2 0.9500 . ?
N45_2 C50_2 1.390(16) . ?
N45_2 C46_2 1.390(16) . ?
C46_2 C47_2 1.453(18) . ?
C46_2 H46_2 0.9500 . ?
C47_2 C48_2 1.379(11) . ?
C47_2 H47_2 0.9500 . ?
C48_2 C49_2 1.375(19) . ?
C49_2 C50_2 1.38(2) . ?
C49_2 H49_2 0.9500 . ?
C50_2 H50_2 0.9500 . ?
N51_2 C52_2 1.357(15) . ?
N51_2 C56_2 1.369(14) . ?
C52_2 C53_2 1.393(16) . ?
C52_2 H52_2 0.9500 . ?
C53_2 C54_2 1.359(16) . ?
C53_2 H53_2 0.9500 . ?
C54_2 C55_2 1.411(13) . ?
C55_2 C56_2 1.373(15) . ?
C55_2 H55_2 0.9500 . ?
C56_2 H56_2 0.9500 . ?
C1_3 N2_3 1.512(18) . ?
C1_3 H1A_3 0.9800 . ?
C1_3 H1B_3 0.9800 . ?
C1_3 H1C_3 0.9800 . ?
N2_3 C4_3 1.489(16) . ?
N2_3 C3_3 1.560(17) . ?
C3_3 H3A_3 0.9800 . ?
C3_3 H3B_3 0.9800 . ?
C3_3 H3C_3 0.9800 . ?
C4_3 C5_3 1.428(14) . ?
C4_3 H4A_3 0.9900 . ?
C4_3 H4B_3 0.9900 . ?
C5_3 N6_3 1.428(19) . ?
C5_3 H5A_3 0.9900 . ?
C5_3 H5B_3 0.9900 . ?
N6_3 C7_3 1.517(19) . ?
N6_3 C8_3 1.525(18) . ?
C7_3 H7A_3 0.9800 . ?
C7_3 H7B_3 0.9800 . ?
C7_3 H7C_3 0.9800 . ?
C8_3 H8A_3 0.9800 . ?
C8_3 H8B_3 0.9800 . ?
C8_3 H8C_3 0.9800 . ?
C1_4 N2_4 1.504(11) . ?
C1_4 H1A_4 0.9800 . ?
C1_4 H1B_4 0.9800 . ?
C1_4 H1C_4 0.9800 . ?
N2_4 C3_4 1.481(17) . ?
N2_4 C4_4 1.523(13) . ?
C3_4 H3A_4 0.9800 . ?
C3_4 H3B_4 0.9800 . ?
C3_4 H3C_4 0.9800 . ?
C4_4 C5_4 1.49(2) . ?
C4_4 H4A_4 0.9900 . ?
C4_4 H4B_4 0.9900 . ?
C5_4 N6_4 1.508(12) . ?
C5_4 H5A_4 0.9900 . ?
C5_4 H5B_4 0.9900 . ?
N6_4 C7_4 1.479(18) . ?
N6_4 C8_4 1.494(18) . ?
C7_4 H7A_4 0.9800 . ?
C7_4 H7B_4 0.9800 . ?
C7_4 H7C_4 0.9800 . ?
C8_4 H8A_4 0.9800 . ?
C8_4 H8B_4 0.9800 . ?
C8_4 H8C_4 0.9800 . ?
C1_5 N2_5 1.53(2) . ?
C1_5 H1A_5 0.9800 . ?
C1_5 H1B_5 0.9800 . ?
C1_5 H1C_5 0.9800 . ?
N2_5 C3_5 1.474(14) . ?
N2_5 C4_5 1.522(14) . ?
C3_5 H3A_5 0.9800 . ?
C3_5 H3B_5 0.9800 . ?
C3_5 H3C_5 0.9800 . ?
C4_5 C5_5 1.45(2) . ?
C4_5 H4A_5 0.9900 . ?
C4_5 H4B_5 0.9900 . ?
C5_5 N6_5 1.550(16) . ?
C5_5 H5A_5 0.9900 . ?
C5_5 H5B_5 0.9900 . ?
N6_5 C8_5 1.436(17) . ?
N6_5 C7_5 1.478(16) . ?
C7_5 H7A_5 0.9800 . ?
C7_5 H7B_5 0.9800 . ?
C7_5 H7C_5 0.9800 . ?
C8_5 H8A_5 0.9800 . ?
C8_5 H8B_5 0.9800 . ?
C8_5 H8C_5 0.9800 . ?
C1_6 N2_6 1.39(2) . ?
C1_6 H1A_6 0.9800 . ?
C1_6 H1B_6 0.9800 . ?
C1_6 H1C_6 0.9800 . ?
N2_6 C4_6 1.52(2) . ?
N2_6 C3_6 1.55(3) . ?
C3_6 H3A_6 0.9800 . ?
C3_6 H3B_6 0.9800 . ?
C3_6 H3C_6 0.9800 . ?
C4_6 C5_6 1.71(3) . ?
C4_6 H4A_6 0.9900 . ?
C4_6 H4B_6 0.9900 . ?
C5_6 N6_6 1.69(3) . ?
C5_6 H5A_6 0.9900 . ?
C5_6 H5B_6 0.9900 . ?
N6_6 C7_6 1.43(2) . ?
N6_6 C8_6 1.43(3) . ?
C7_6 H7A_6 0.9800 . ?
C7_6 H7B_6 0.9800 . ?
C7_6 H7C_6 0.9800 . ?
C8_6 H8A_6 0.9800 . ?
C8_6 H8B_6 0.9800 . ?
C8_6 H8C_6 0.9800 . ?
Si1_7 F3_7 1.656(13) . ?
Si1_7 F2_7 1.660(17) . ?
Si1_7 F5_7 1.673(15) . ?
Si1_7 F6_7 1.72(2) . ?
Si1_7 F4_7 1.72(2) . ?
Si1_7 F7_7 1.74(2) . ?
Si1_8 F7_8 1.55(2) . ?
Si1_8 F6_8 1.599(15) . ?
Si1_8 F5_8 1.61(2) . ?
Si1_8 F4_8 1.610(17) . ?
Si1_8 F2_8 1.62(2) . ?
Si1_8 F3_8 1.662(19) . ?
Si1_9 F3_9 1.619(7) . ?
Si1_9 F3_9 1.619(7) 3_664 ?
Si1_9 F4_9 1.688(8) . ?
Si1_9 F4_9 1.689(7) 3_664 ?
Si1_9 F2_9 1.701(7) 3_664 ?
Si1_9 F2_9 1.701(7) . ?
N1_10 O2_10 1.21(2) . ?
N1_10 O4_10 1.23(2) . ?
N1_10 O3_10 1.27(2) . ?
